data_7228690
loop_
_publ_author_name
'Ramadhar, Timothy R.'
'Zheng, Shao-Liang'
'Chen, Yu-Sheng'
'Clardy, Jon'

_publ_section_title
;
 The Crystalline Sponge Method: A Solvent-Based Strategy to Facilitate
 Noncovalent Ordered Trapping of Solid and Liquid Organic Compounds
;
_journal_name_full CrystEngComm
_journal_paper_doi 10.1039/C7CE00885F
_journal_year 2017
_chemical_absolute_configuration ad
_chemical_formula_moiety 'C72 H48 I12 N24 Zn6, 0.93(C15 H22 O5), 0.62(C5 H12 O)'
_chemical_formula_sum 'C89.08 H75.94 I12 N24 O5.28 Zn6'
_chemical_formula_weight 3482.07
_space_group_crystal_system monoclinic
_space_group_IT_number 5
_space_group_name_Hall 'C 2y'
_space_group_name_H-M_alt 'C 1 2 1'
_symmetry_space_group_name_Hall 'C 2y'
_symmetry_space_group_name_H-M 'C 1 2 1'
_atom_sites_solution_hydrogens geom
_audit_creation_date 2017-04-20
_audit_creation_method
;
Olex2 1.2
(compiled 2017.03.28 svn.r3405 for OlexSys, GUI svn.r5335)
;
_audit_update_record
;
2017-04-24 deposited with the CCDC.
2017-07-14 downloaded from the CCDC.
;
_cell_angle_alpha 90
_cell_angle_beta 108.1167(11)
_cell_angle_gamma 90
_cell_formula_units_Z 4
_cell_length_a 35.252(2)
_cell_length_b 14.8612(8)
_cell_length_c 35.233(2)
_cell_measurement_reflns_used 9932
_cell_measurement_temperature 100
_cell_measurement_theta_max 14.082
_cell_measurement_theta_min 2.301
_cell_volume 17543.1(17)
_computing_cell_refinement 'SAINT v8.37A (Bruker, 2015)'
_computing_data_reduction 'SAINT v8.37A (Bruker, 2015)'
_computing_molecular_graphics 'Olex2 (Dolomanov et al., 2009)'
_computing_publication_material 'Olex2 (Dolomanov et al., 2009)'
_computing_structure_refinement 'ShelXL (Sheldrick, 2015)'
_computing_structure_solution 'SHELXTL XT-2014/5 (Sheldrick, 2015)'
_diffrn_ambient_temperature 100
_diffrn_detector 'Pilatus 1M CdTe Pixel Array Detector'
_diffrn_detector_type 'Pilatus 1M CdTe Pixel Array Detector'
_diffrn_measured_fraction_theta_full 0.994
_diffrn_measured_fraction_theta_max 0.994
_diffrn_measurement_device 'Huber three-circle goniometer with free kappa'
_diffrn_measurement_device_type 'Huber three-circle goniometer with free kappa'
_diffrn_measurement_method 'phi scans'
_diffrn_radiation_monochromator 'Si 1 1 1'
_diffrn_radiation_probe x-ray
_diffrn_radiation_type synchrotron
_diffrn_radiation_wavelength 0.41328
_diffrn_reflns_av_R_equivalents 0.0708
_diffrn_reflns_av_unetI/netI 0.0622
_diffrn_reflns_Laue_measured_fraction_full 0.994
_diffrn_reflns_Laue_measured_fraction_max 0.994
_diffrn_reflns_limit_h_max 41
_diffrn_reflns_limit_h_min -42
_diffrn_reflns_limit_k_max 17
_diffrn_reflns_limit_k_min -17
_diffrn_reflns_limit_l_max 42
_diffrn_reflns_limit_l_min -42
_diffrn_reflns_number 181019
_diffrn_reflns_point_group_measured_fraction_full 0.984
_diffrn_reflns_point_group_measured_fraction_max 0.984
_diffrn_reflns_theta_full 14.281
_diffrn_reflns_theta_max 14.281
_diffrn_reflns_theta_min 0.707
_diffrn_source synchrotron
_diffrn_standards_number 0
_exptl_absorpt_coefficient_mu 0.680
_exptl_absorpt_correction_T_max 0.9611
_exptl_absorpt_correction_T_min 0.8222
_exptl_absorpt_correction_type multi-scan
_exptl_absorpt_process_details
'SADABS-2014/5 (Bruker,2014/5) was used for absorption correction. wR2(int) was 0.1028 before and 0.0728 after correction. The Ratio of minimum to maximum transmission is 0.8555. The \l/2 correction factor is 0.00150.'
_exptl_crystal_colour colourless
_exptl_crystal_colour_primary colourless
_exptl_crystal_density_diffrn 1.318
_exptl_crystal_description prism
_exptl_crystal_F_000 6547
_exptl_crystal_size_max 0.16
_exptl_crystal_size_mid 0.07
_exptl_crystal_size_min 0.05
_refine_diff_density_max 2.623
_refine_diff_density_min -1.224
_refine_diff_density_rms 0.276
_refine_ls_abs_structure_details
;
 Flack x determined using 10229 quotients [(I+)-(I-)]/[(I+)+(I-)]
 (Parsons, Flack and Wagner, Acta Cryst. B69 (2013) 249-259).
 Hooft y (Hooft, Straver and Spek, J. Appl. Cryst. (2008) 96-103.).
 A three-hypothesis model based on Bayesian statistical analysis
 on Bijvoet pairs using a Student's t-distribution was employed 
 to determine absolute configuration.
 p3(true) = 1.000, p3(false) = 0.0E+00, p3(rac-twin) = 0.3E-37
;
_refine_ls_abs_structure_Flack 0.18(3)
_refine_ls_extinction_method none
_refine_ls_goodness_of_fit_ref 1.073
_refine_ls_hydrogen_treatment constr
_refine_ls_matrix_type full
_refine_ls_number_parameters 1310
_refine_ls_number_reflns 30760
_refine_ls_number_restraints 156
_refine_ls_restrained_S_all 1.073
_refine_ls_R_factor_all 0.0820
_refine_ls_R_factor_gt 0.0700
_refine_ls_shift/su_max 0.001
_refine_ls_shift/su_mean 0.000
_refine_ls_structure_factor_coef Fsqd
_refine_ls_weighting_details 'w=1/[\s^2^(Fo^2^)+(0.1379P)^2^+110.1000P] where P=(Fo^2^+2Fc^2^)/3'
_refine_ls_weighting_scheme calc
_refine_ls_wR_factor_gt 0.2199
_refine_ls_wR_factor_ref 0.2336
_reflns_Friedel_coverage 0.899
_reflns_Friedel_fraction_full 0.973
_reflns_Friedel_fraction_max 0.973
_reflns_number_gt 25384
_reflns_number_total 30760
_reflns_threshold_expression 'I > 2\s(I)'
_cod_data_source_file c7ce00885f2.cif
_cod_data_source_block tim83-artemisinin-c2_c
_cod_database_code 7228690
_shelx_shelxl_version_number 2014/7
_shelx_space_group_comment
;
The symmetry employed for this shelxl refinement is uniquely defined
by the following loop, which should always be used as a source of
symmetry information in preference to the above space-group names.
They are only intended as comments.
;
_shelx_estimated_absorpt_t_max 0.967
_shelx_estimated_absorpt_t_min 0.899
_refine_ls_abs_structure_hooft 0.15(2)
_olex2_refinement_description
;
1. Fixed Uiso
 At 1.2 times of:
  All C(H) groups, All C(H,H) groups
 At 1.5 times of:
  All C(H,H,H) groups
2. Restrained distances
 C19-C20 \\sim C22-C23
 with sigma of 0.02
 N7-C19 \\sim N8-C28
 with sigma of 0.02
 C21-C34 \\sim C31-C36
 with sigma of 0.02
 N7-C23 \\sim N8-C24
 with sigma of 0.02
 C60-C61 \\sim C63-C64
 with sigma of 0.02
 C65-C66 \\sim C68-C69
 with sigma of 0.02
 C78-C79 \\sim C80-C81
 with sigma of 0.02
 C88-O6 \\sim C89-O6
 with sigma of 0.02
 C89-C90 \\sim C89-C91 \\sim C89-C92
 with sigma of 0.02
3. Uiso/Uaniso restraints and constraints
N7 \\sim C23 \\sim C22 \\sim C21: within 2A with sigma of 0.04 and sigma for
terminal atoms of 0.08
C60 \\sim N20: within 2A with sigma of 0.04 and sigma for terminal atoms of 0.08
C66 \\sim C67 \\sim C68: within 2A with sigma of 0.04 and sigma for terminal
atoms of 0.08
Uanis(Zn2) = Uanis(Zn2A)
Uanis(I3) = Uanis(I3A)
Uanis(I4) = Uanis(I4A)
Uanis(Zn3) = Uanis(Zn3A)
Uanis(I5) = Uanis(I5A)
Uanis(I6) = Uanis(I6A)
Uanis(Zn4) = Uanis(Zn4A)
Uanis(I7) = Uanis(I7A)
Uanis(I8) = Uanis(I8A)
Uanis(Zn6) = Uanis(Zn6A)
Uanis(I11) = Uanis(I11A)
Uanis(I12) = Uanis(I12A)
4. Rigid body (RIGU) restrains
 N7, C19, C20, C21, C22, C23
 with sigma for 1-2 distances of 0.004 and sigma for 1-3 distances of 0.004
 C62, C61, C60, N20
 with sigma for 1-2 distances of 0.004 and sigma for 1-3 distances of 0.004
 N21, C69, C68, C67, C66
 with sigma for 1-2 distances of 0.004 and sigma for 1-3 distances of 0.004
 C88, O6, C89, C90, C91, C92
 with sigma for 1-2 distances of 0.004 and sigma for 1-3 distances of 0.004
5. Others
 Sof(Zn2A)=Sof(I3A)=Sof(I4A)=1-FVAR(1)
 Sof(Zn2)=Sof(I3)=Sof(I4)=FVAR(1)
 Sof(Zn3A)=Sof(I6A)=Sof(I5A)=1-FVAR(2)
 Sof(Zn3)=Sof(I5)=Sof(I6)=FVAR(2)
 Sof(Zn4A)=Sof(I7A)=Sof(I8A)=1-FVAR(3)
 Sof(Zn4)=Sof(I7)=Sof(I8)=FVAR(3)
 Sof(Zn6A)=Sof(I11A)=Sof(I12A)=1-FVAR(4)
 Sof(Zn6)=Sof(I11)=Sof(I12)=FVAR(4)
 Sof(O1)=Sof(O2)=Sof(O3)=Sof(O4)=Sof(O5)=Sof(C73)=Sof(H73A)=Sof(H73B)=
 Sof(H73C)=Sof(C74)=Sof(H74)=Sof(C75)=Sof(H75)=Sof(C76)=Sof(C77)=Sof(H77)=
 Sof(C78)=Sof(H78A)=Sof(H78B)=Sof(C79)=Sof(H79A)=Sof(H79B)=Sof(C80)=Sof(H80A)=
 Sof(H80B)=Sof(C81)=Sof(H81A)=Sof(H81B)=Sof(C82)=Sof(C83)=Sof(H83A)=Sof(H83B)=
 Sof(H83C)=Sof(C84)=Sof(H84)=Sof(C85)=Sof(C86)=Sof(H86)=Sof(C87)=Sof(H87A)=
 Sof(H87B)=Sof(H87C)=FVAR(5)
 Sof(O6)=Sof(C89)=Sof(C92)=Sof(H92A)=Sof(H92B)=Sof(H92C)=Sof(C88)=Sof(H88A)=
 Sof(H88B)=Sof(H88C)=Sof(C90)=Sof(H90A)=Sof(H90B)=Sof(H90C)=Sof(C91)=Sof(H91A)=
 Sof(H91B)=Sof(H91C)=FVAR(6)
6.a Ternary CH refined with riding coordinates:
 C74(H74), C75(H75), C77(H77), C84(H84), C86(H86)
6.b Secondary CH2 refined with riding coordinates:
 C78(H78A,H78B), C79(H79A,H79B), C80(H80A,H80B), C81(H81A,H81B)
6.c Aromatic/amide H refined with riding coordinates:
 C1(H1), C2(H2), C4(H4), C5(H5), C6(H6), C7(H7), C9(H9), C10(H10), C11(H11),
 C12(H12), C14(H14), C15(H15), C19(H19), C20(H20), C22(H22), C23(H23), C24(H24),
  C25(H25), C27(H27), C28(H28), C29(H29), C30(H30), C32(H32), C33(H33),
 C37(H37), C38(H38), C40(H40), C41(H41), C42(H42), C43(H43), C45(H45), C46(H46),
  C47(H47), C48(H48), C50(H50), C51(H51), C55(H55), C56(H56), C58(H58),
 C59(H59), C60(H60), C61(H61), C63(H63), C64(H64), C65(H65), C66(H66), C68(H68),
  C69(H69)
6.d Idealised Me refined as rotating group:
 C73(H73A,H73B,H73C), C83(H83A,H83B,H83C), C87(H87A,H87B,H87C), C92(H92A,H92B,
 H92C), C88(H88A,H88B,H88C), C90(H90A,H90B,H90C), C91(H91A,H91B,H91C)
;
_olex2_submission_special_instructions 'No special instructions were received'

loop_
_space_group_symop_operation_xyz
'x, y, z'
'-x, y, -z'
'x+1/2, y+1/2, z'
'-x+1/2, y+1/2, -z'

loop_
_atom_site_label
_atom_site_type_symbol
_atom_site_fract_x
_atom_site_fract_y
_atom_site_fract_z
_atom_site_U_iso_or_equiv
_atom_site_adp_type
_atom_site_occupancy
_atom_site_site_symmetry_order
_atom_site_calc_flag
_atom_site_refinement_flags_posn
_atom_site_refinement_flags_adp
_atom_site_refinement_flags_occupancy
_atom_site_disorder_assembly
_atom_site_disorder_group
Zn1 Zn 0.13309(8) 1.54228(19) -0.17061(7) 0.0607(6) Uani 1 1 d . . . . .
I1 I 0.19911(6) 1.59952(16) -0.17874(5) 0.0815(5) Uani 1 1 d . . . . .
I2 I 0.07628(7) 1.64569(19) -0.17022(6) 0.1053(8) Uani 1 1 d . . . . .
Zn2 Zn 0.16820(15) 0.7789(4) 0.01932(15) 0.0564(10) Uani 0.817(11) 1 d . . P A 1
I3 I 0.12202(13) 0.7489(3) -0.05070(13) 0.0842(9) Uani 0.817(11) 1 d . . P A 1
I4 I 0.23023(13) 0.6769(2) 0.04606(14) 0.0679(8) Uani 0.817(11) 1 d . . P A 1
Zn2A Zn 0.1791(7) 0.7796(18) 0.0297(7) 0.0564(10) Uani 0.183(11) 1 d . . P A 2
I3A I 0.1344(5) 0.7316(11) -0.0383(5) 0.0842(9) Uani 0.183(11) 1 d . . P A 2
I4A I 0.2428(5) 0.6884(9) 0.0599(5) 0.0679(8) Uani 0.183(11) 1 d . . P A 2
Zn3 Zn -0.1121(3) 1.0064(7) 0.1906(4) 0.0482(15) Uani 0.75(4) 1 d . . P B 1
I5 I -0.1006(3) 1.1611(7) 0.1641(4) 0.0691(12) Uani 0.75(4) 1 d . . P B 1
I6 I -0.12328(17) 0.9816(7) 0.2580(3) 0.0599(13) Uani 0.75(4) 1 d . . P B 1
Zn3A Zn -0.1136(11) 1.019(2) 0.1827(9) 0.0482(15) Uani 0.25(4) 1 d . . P B 2
I6A I -0.1247(6) 0.9996(14) 0.2505(6) 0.0599(13) Uani 0.25(4) 1 d . . P B 2
I5A I -0.0994(11) 1.1758(19) 0.1602(11) 0.0691(12) Uani 0.25(4) 1 d . . P B 2
Zn4 Zn 0.13424(14) 0.3378(4) 0.3296(2) 0.0469(10) Uani 0.844(9) 1 d . . P C 1
I7 I 0.07784(10) 0.2292(2) 0.32529(7) 0.0687(8) Uani 0.844(9) 1 d . . P C 1
I8 I 0.20174(10) 0.2875(2) 0.32413(10) 0.0614(6) Uani 0.844(9) 1 d . . P C 1
Zn4A Zn 0.1253(10) 0.344(3) 0.3308(13) 0.0469(10) Uani 0.156(9) 1 d . . P C 2
I7A I 0.0635(5) 0.2570(10) 0.3260(4) 0.0687(8) Uani 0.156(9) 1 d . . P C 2
I8A I 0.1911(5) 0.2777(15) 0.3240(7) 0.0614(6) Uani 0.156(9) 1 d . . P C 2
Zn5 Zn 0.16666(6) 1.10101(17) 0.51998(7) 0.0493(5) Uani 1 1 d . . . . .
I9 I 0.11904(5) 1.13304(15) 0.45003(5) 0.0724(4) Uani 1 1 d . . . . .
I10 I 0.22843(4) 1.20238(13) 0.54639(6) 0.0646(4) Uani 1 1 d . . . . .
Zn6 Zn 0.3808(9) 0.361(2) 0.6903(11) 0.0429(11) Uani 0.25(2) 1 d . . P D 1
I11 I 0.3674(5) 0.3769(14) 0.7562(7) 0.0639(10) Uani 0.25(2) 1 d . . P D 1
I12 I 0.3957(4) 0.2238(10) 0.6521(5) 0.0622(12) Uani 0.25(2) 1 d . . P D 1
Zn6A Zn 0.3864(3) 0.3737(6) 0.6895(3) 0.0429(11) Uani 0.75(2) 1 d . . P D 2
I11A I 0.3746(2) 0.3931(5) 0.75665(18) 0.0639(10) Uani 0.75(2) 1 d . . P D 2
I12A I 0.39596(12) 0.2148(3) 0.6648(3) 0.0622(12) Uani 0.75(2) 1 d . . P D 2
N1 N 0.1496(5) 1.4689(11) -0.1164(4) 0.051(4) Uani 1 1 d . . . . .
N2 N 0.1862(5) 0.9191(10) 0.0241(5) 0.053(4) Uani 1 1 d . . . . .
N3 N 0.3424(4) 1.4496(11) 0.1439(5) 0.049(4) Uani 1 1 d . . . . .
N4 N 0.1923(5) 1.2429(11) -0.0067(5) 0.054(4) Uani 1 1 d . . . . .
N5 N 0.2433(5) 1.2301(13) 0.0544(5) 0.058(4) Uani 1 1 d . . . . .
N6 N 0.2315(4) 1.3687(12) 0.0187(5) 0.050(4) Uani 1 1 d . . . . .
N7 N 0.1403(5) 0.7710(10) 0.0623(5) 0.058(4) Uani 1 1 d D U . . .
N8 N -0.0640(4) 0.9358(12) 0.1848(5) 0.057(4) Uani 1 1 d D . . . .
N9 N 0.1140(4) 0.4425(12) 0.2883(5) 0.053(4) Uani 1 1 d . . . . .
N10 N 0.0505(4) 0.7906(12) 0.1504(5) 0.051(4) Uani 1 1 d . . . . .
N11 N 0.0444(4) 0.7067(12) 0.2064(4) 0.051(4) Uani 1 1 d . . . . .
N12 N 0.0936(4) 0.6666(11) 0.1777(5) 0.051(4) Uani 1 1 d . . . . .
N13 N 0.1497(4) 0.4031(10) 0.3827(5) 0.051(4) Uani 1 1 d . . . . .
N14 N 0.1827(4) 0.9733(10) 0.5223(4) 0.045(3) Uani 1 1 d . . . . .
N15 N 0.3406(4) 0.4376(10) 0.6457(5) 0.045(3) Uani 1 1 d . . . . .
N16 N 0.1915(4) 0.6417(10) 0.4914(5) 0.045(3) Uani 1 1 d . . . . .
N17 N 0.2445(4) 0.6547(9) 0.5544(4) 0.037(3) Uani 1 1 d . . . . .
N18 N 0.2320(4) 0.5130(10) 0.5204(4) 0.039(3) Uani 1 1 d . . . . .
N19 N 0.4339(4) 0.4501(10) 0.6885(4) 0.045(3) Uani 1 1 d . . . . .
N20 N 0.6087(6) 0.9452(15) 0.7862(5) 0.071(5) Uani 1 1 d . U . . .
N21 N 0.6375(5) 0.6115(12) 0.5626(6) 0.062(4) Uani 1 1 d . U . . .
N22 N 0.5417(4) 0.6781(10) 0.7056(4) 0.041(3) Uani 1 1 d . . . . .
N23 N 0.5913(4) 0.7176(12) 0.6754(5) 0.051(4) Uani 1 1 d . . . . .
N24 N 0.5471(4) 0.5940(11) 0.6510(4) 0.045(3) Uani 1 1 d . . . . .
C1 C 0.1523(8) 1.3820(15) -0.1146(7) 0.072(6) Uani 1 1 d . . . . .
H1 H 0.1444 1.3495 -0.1391 0.086 Uiso 1 1 calc R . . . .
C2 C 0.1648(8) 1.3370(15) -0.0821(7) 0.074(7) Uani 1 1 d . . . . .
H2 H 0.1619 1.2734 -0.0830 0.089 Uiso 1 1 calc R . . . .
C3 C 0.1826(5) 1.3782(11) -0.0460(6) 0.046(4) Uani 1 1 d . . . . .
C4 C 0.1839(6) 1.4774(12) -0.0459(5) 0.051(4) Uani 1 1 d . . . . .
H4 H 0.1962 1.5106 -0.0222 0.061 Uiso 1 1 calc R . . . .
C5 C 0.1663(6) 1.5193(15) -0.0821(5) 0.056(5) Uani 1 1 d . . . . .
H5 H 0.1656 1.5832 -0.0836 0.067 Uiso 1 1 calc R . . . .
C6 C 0.2156(7) 0.9434(15) 0.0538(8) 0.067(6) Uani 1 1 d . . . . .
H6 H 0.2308 0.9020 0.0731 0.081 Uiso 1 1 calc R . . . .
C7 C 0.2242(7) 1.0415(12) 0.0561(7) 0.066(6) Uani 1 1 d . . . . .
H7 H 0.2433 1.0655 0.0792 0.079 Uiso 1 1 calc R . . . .
C8 C 0.2052(5) 1.0974(15) 0.0254(6) 0.051(4) Uani 1 1 d . . . . .
C9 C 0.1741(8) 1.0566(18) -0.0080(7) 0.075(7) Uani 1 1 d . . . . .
H9 H 0.1599 1.0906 -0.0309 0.090 Uiso 1 1 calc R . . . .
C10 C 0.1670(7) 0.9704(15) -0.0046(6) 0.065(6) Uani 1 1 d . . . . .
H10 H 0.1458 0.9441 -0.0253 0.078 Uiso 1 1 calc R . . . .
C11 C 0.3184(5) 1.4931(13) 0.1140(7) 0.058(5) Uani 1 1 d . . . . .
H11 H 0.3204 1.5569 0.1137 0.069 Uiso 1 1 calc R . . . .
C12 C 0.2897(7) 1.4510(18) 0.0825(7) 0.070(6) Uani 1 1 d . . . . .
H12 H 0.2755 1.4849 0.0596 0.084 Uiso 1 1 calc R . . . .
C13 C 0.2823(5) 1.3631(13) 0.0843(6) 0.046(4) Uani 1 1 d . . . . .
C14 C 0.3065(7) 1.3135(15) 0.1150(6) 0.067(6) Uani 1 1 d . . . . .
H14 H 0.3034 1.2501 0.1156 0.080 Uiso 1 1 calc R . . . .
C15 C 0.3359(6) 1.3568(15) 0.1453(7) 0.059(5) Uani 1 1 d . . . . .
H15 H 0.3518 1.3228 0.1674 0.071 Uiso 1 1 calc R . . . .
C16 C 0.2031(5) 1.3269(14) -0.0085(5) 0.047(4) Uani 1 1 d . . . . .
C17 C 0.2146(6) 1.1935(16) 0.0252(6) 0.057(5) Uani 1 1 d . . . . .
C18 C 0.2516(6) 1.3128(14) 0.0510(5) 0.050(4) Uani 1 1 d . . . . .
C19 C 0.1148(9) 0.820(2) 0.0682(9) 0.101(10) Uani 1 1 d D U . . .
H19 H 0.1063 0.8658 0.0484 0.121 Uiso 1 1 calc R . . . .
C20 C 0.0963(8) 0.8256(17) 0.0955(8) 0.081(7) Uani 1 1 d D U . . .
H20 H 0.0811 0.8767 0.0979 0.097 Uiso 1 1 calc R . . . .
C21 C 0.1008(6) 0.7495(15) 0.1210(7) 0.061(5) Uani 1 1 d D U . . .
C22 C 0.1277(10) 0.680(2) 0.1129(11) 0.123(9) Uani 1 1 d D U . . .
H22 H 0.1277 0.6187 0.1206 0.148 Uiso 1 1 calc R . . . .
C23 C 0.1514(9) 0.712(2) 0.0941(10) 0.120(9) Uani 1 1 d D U . . .
H23 H 0.1785 0.6940 0.1032 0.144 Uiso 1 1 calc R . . . .
C24 C -0.0431(5) 0.8820(14) 0.2171(5) 0.052(4) Uani 1 1 d D . . . .
H24 H -0.0524 0.8781 0.2397 0.062 Uiso 1 1 calc R . . . .
C25 C -0.0100(6) 0.8350(15) 0.2171(6) 0.058(5) Uani 1 1 d . . . . .
H25 H 0.0070 0.8090 0.2410 0.070 Uiso 1 1 calc R . . . .
C26 C -0.0014(6) 0.8258(14) 0.1793(5) 0.054(5) Uani 1 1 d . . . . .
C27 C -0.0221(6) 0.8867(18) 0.1484(7) 0.074(7) Uani 1 1 d . . . . .
H27 H -0.0136 0.8989 0.1259 0.089 Uiso 1 1 calc R . . . .
C28 C -0.0536(6) 0.9244(16) 0.1536(6) 0.063(5) Uani 1 1 d D . . . .
H28 H -0.0721 0.9474 0.1298 0.075 Uiso 1 1 calc R . . . .
C29 C 0.1394(7) 0.4887(16) 0.2722(8) 0.080(7) Uani 1 1 d . . . . .
H29 H 0.1669 0.4736 0.2811 0.096 Uiso 1 1 calc R . . . .
C30 C 0.1269(7) 0.5551(18) 0.2440(7) 0.077(6) Uani 1 1 d . . . . .
H30 H 0.1452 0.5828 0.2328 0.092 Uiso 1 1 calc R . . . .
C31 C 0.0881(5) 0.5805(13) 0.2326(6) 0.051(4) Uani 1 1 d D . . . .
C32 C 0.0631(5) 0.5385(14) 0.2518(6) 0.054(5) Uani 1 1 d . . . . .
H32 H 0.0361 0.5566 0.2456 0.064 Uiso 1 1 calc R . . . .
C33 C 0.0770(6) 0.4752(12) 0.2779(6) 0.051(4) Uani 1 1 d . . . . .
H33 H 0.0592 0.4502 0.2906 0.061 Uiso 1 1 calc R . . . .
C34 C 0.0803(5) 0.7369(12) 0.1524(5) 0.045(4) Uani 1 1 d D . . . .
C35 C 0.0336(5) 0.7715(13) 0.1801(6) 0.051(5) Uani 1 1 d . . . . .
C36 C 0.0745(5) 0.6552(14) 0.2026(6) 0.054(5) Uani 1 1 d D . . . .
C37 C 0.1451(7) 0.4952(15) 0.3848(6) 0.063(5) Uani 1 1 d . . . . .
H37 H 0.1303 0.5263 0.3613 0.076 Uiso 1 1 calc R . . . .
C38 C 0.1615(6) 0.5460(14) 0.4207(6) 0.059(5) Uani 1 1 d . . . . .
H38 H 0.1582 0.6094 0.4209 0.071 Uiso 1 1 calc R . . . .
C39 C 0.1822(5) 0.5000(14) 0.4552(5) 0.046(4) Uani 1 1 d . . . . .
C40 C 0.1838(5) 0.4143(14) 0.4541(6) 0.050(4) Uani 1 1 d . . . . .
H40 H 0.1956 0.3820 0.4782 0.060 Uiso 1 1 calc R . . . .
C41 C 0.1678(5) 0.3647(12) 0.4169(6) 0.050(4) Uani 1 1 d . . . . .
H41 H 0.1707 0.3011 0.4175 0.060 Uiso 1 1 calc R . . . .
C42 C 0.2118(5) 0.9283(12) 0.5542(6) 0.047(4) Uani 1 1 d . . . . .
H42 H 0.2248 0.9643 0.5768 0.056 Uiso 1 1 calc R . . . .
C43 C 0.2232(5) 0.8425(14) 0.5564(5) 0.049(4) Uani 1 1 d . . . . .
H43 H 0.2435 0.8200 0.5789 0.059 Uiso 1 1 calc R . . . .
C44 C 0.2034(5) 0.7853(12) 0.5234(6) 0.043(4) Uani 1 1 d . . . . .
C45 C 0.1742(6) 0.8205(12) 0.4927(6) 0.055(5) Uani 1 1 d . . . . .
H45 H 0.1603 0.7822 0.4713 0.066 Uiso 1 1 calc R . . . .
C46 C 0.1632(7) 0.9159(15) 0.4912(6) 0.063(5) Uani 1 1 d . . . . .
H46 H 0.1426 0.9386 0.4689 0.076 Uiso 1 1 calc R . . . .
C47 C 0.3153(6) 0.3863(15) 0.6148(6) 0.063(5) Uani 1 1 d . . . . .
H47 H 0.3184 0.3229 0.6143 0.076 Uiso 1 1 calc R . . . .
C48 C 0.2861(5) 0.4288(10) 0.5851(6) 0.052(5) Uani 1 1 d . . . . .
H48 H 0.2680 0.3935 0.5649 0.062 Uiso 1 1 calc R . . . .
C49 C 0.2821(5) 0.5226(12) 0.5837(6) 0.043(4) Uani 1 1 d . . . . .
C50 C 0.3072(5) 0.5708(13) 0.6168(6) 0.048(4) Uani 1 1 d . . . . .
H50 H 0.3042 0.6338 0.6193 0.057 Uiso 1 1 calc R . . . .
C51 C 0.3363(6) 0.5235(14) 0.6451(6) 0.052(5) Uani 1 1 d . . . . .
H51 H 0.3546 0.5571 0.6657 0.063 Uiso 1 1 calc R . . . .
C52 C 0.2019(5) 0.5528(11) 0.4908(6) 0.042(4) Uani 1 1 d . . . . .
C53 C 0.2129(5) 0.6864(11) 0.5234(5) 0.039(4) Uani 1 1 d . . . . .
C54 C 0.2507(4) 0.5634(11) 0.5512(5) 0.037(4) Uani 1 1 d . . . . .
C55 C 0.4560(5) 0.4942(13) 0.7199(6) 0.051(4) Uani 1 1 d . . . . .
H55 H 0.4507 0.4896 0.7447 0.061 Uiso 1 1 calc R . . . .
C56 C 0.4880(4) 0.5491(13) 0.7165(5) 0.041(4) Uani 1 1 d . . . . .
H56 H 0.5012 0.5878 0.7380 0.049 Uiso 1 1 calc R . . . .
C57 C 0.4997(4) 0.5482(12) 0.6858(5) 0.041(4) Uani 1 1 d . . . . .
C58 C 0.4757(6) 0.5036(18) 0.6504(6) 0.064(6) Uani 1 1 d . . . . .
H58 H 0.4799 0.5136 0.6253 0.076 Uiso 1 1 calc R . . . .
C59 C 0.4443(6) 0.4414(18) 0.6541(7) 0.072(7) Uani 1 1 d . . . . .
H59 H 0.4321 0.3984 0.6341 0.086 Uiso 1 1 calc R . . . .
C60 C 0.6330(9) 0.927(2) 0.7645(9) 0.111(10) Uani 1 1 d D U . . .
H60 H 0.6569 0.9596 0.7681 0.133 Uiso 1 1 calc R . . . .
C61 C 0.6210(8) 0.852(2) 0.7344(9) 0.123(14) Uani 1 1 d D U . . .
H61 H 0.6373 0.8353 0.7187 0.147 Uiso 1 1 calc R . . . .
C62 C 0.5841(5) 0.8070(16) 0.7303(5) 0.055(5) Uani 1 1 d . U . . .
C63 C 0.5603(5) 0.8320(12) 0.7518(5) 0.048(4) Uani 1 1 d D . . . .
H63 H 0.5356 0.8030 0.7490 0.058 Uiso 1 1 calc R . . . .
C64 C 0.5753(6) 0.9088(14) 0.7806(6) 0.055(5) Uani 1 1 d D . . . .
H64 H 0.5586 0.9306 0.7952 0.065 Uiso 1 1 calc R . . . .
C65 C 0.6119(6) 0.5459(15) 0.5669(7) 0.069(6) Uani 1 1 d D . . . .
H65 H 0.6096 0.4895 0.5537 0.083 Uiso 1 1 calc R . . . .
C66 C 0.5884(8) 0.5690(19) 0.5933(8) 0.093(9) Uani 1 1 d D U . . .
H66 H 0.5650 0.5351 0.5914 0.112 Uiso 1 1 calc R . . . .
C67 C 0.5982(5) 0.6342(13) 0.6192(5) 0.048(4) Uani 1 1 d . U . . .
C68 C 0.6269(9) 0.688(2) 0.6183(9) 0.113(10) Uani 1 1 d D U . . .
H68 H 0.6402 0.7248 0.6404 0.136 Uiso 1 1 calc R . . . .
C69 C 0.6383(7) 0.6883(15) 0.5801(7) 0.081(7) Uani 1 1 d D U . . .
H69 H 0.6455 0.7422 0.5696 0.097 Uiso 1 1 calc R . . . .
C70 C 0.5308(4) 0.6104(12) 0.6785(5) 0.041(4) Uani 1 1 d . . . . .
C71 C 0.5723(4) 0.7280(13) 0.7038(5) 0.042(4) Uani 1 1 d . . . . .
C72 C 0.5781(5) 0.6504(14) 0.6491(6) 0.050(4) Uani 1 1 d . . . . .
O1 O 0.3718(5) 0.0523(12) 0.3742(6) 0.085(5) Uani 0.931(13) 1 d . . P E 1
O2 O 0.3797(6) 0.0165(12) 0.4146(7) 0.114(8) Uani 0.931(13) 1 d . . P E 1
O3 O 0.3168(4) 0.0567(10) 0.4182(5) 0.066(4) Uani 0.931(13) 1 d . . P E 1
O4 O 0.3425(5) 0.1942(11) 0.4229(6) 0.083(5) Uani 0.931(13) 1 d . . P E 1
O5 O 0.3713(5) 0.3280(12) 0.4322(6) 0.083(5) Uani 0.931(13) 1 d . . P E 1
C73 C 0.2360(13) 0.037(4) 0.2688(13) 0.18(2) Uani 0.931(13) 1 d . . P E 1
H73A H 0.2370 0.0513 0.2419 0.263 Uiso 0.931(13) 1 calc GR . P E 1
H73B H 0.2087 0.0466 0.2698 0.263 Uiso 0.931(13) 1 calc GR . P E 1
H73C H 0.2439 -0.0253 0.2754 0.263 Uiso 0.931(13) 1 calc GR . P E 1
C74 C 0.2665(10) 0.104(3) 0.3011(11) 0.119(12) Uani 0.931(13) 1 d . . P E 1
H74 H 0.2512 0.1257 0.3189 0.142 Uiso 0.931(13) 1 calc R . P E 1
C75 C 0.3037(10) 0.0463(18) 0.3296(8) 0.095(9) Uani 0.931(13) 1 d . . P E 1
H75 H 0.3177 0.0231 0.3109 0.114 Uiso 0.931(13) 1 calc R . P E 1
C76 C 0.3371(7) 0.1051(14) 0.3614(8) 0.072(6) Uani 0.931(13) 1 d . . P E 1
C77 C 0.3462(7) 0.1945(16) 0.3426(7) 0.070(6) Uani 0.931(13) 1 d . . P E 1
H77 H 0.3606 0.1776 0.3232 0.084 Uiso 0.931(13) 1 calc R . P E 1
C78 C 0.3127(7) 0.2490(17) 0.3212(7) 0.076(6) Uani 0.931(13) 1 d D . P E 1
H78A H 0.3222 0.3016 0.3093 0.091 Uiso 0.931(13) 1 calc R . P E 1
H78B H 0.2989 0.2715 0.3398 0.091 Uiso 0.931(13) 1 calc R . P E 1
C79 C 0.2814(12) 0.189(2) 0.2853(8) 0.127(14) Uani 0.931(13) 1 d D . P E 1
H79A H 0.2582 0.2264 0.2712 0.152 Uiso 0.931(13) 1 calc R . P E 1
H79B H 0.2949 0.1707 0.2657 0.152 Uiso 0.931(13) 1 calc R . P E 1
C80 C 0.2908(10) -0.038(2) 0.3466(9) 0.100(9) Uani 0.931(13) 1 d D . P E 1
H80A H 0.2824 -0.0842 0.3252 0.120 Uiso 0.931(13) 1 calc R . P E 1
H80B H 0.2674 -0.0241 0.3555 0.120 Uiso 0.931(13) 1 calc R . P E 1
C81 C 0.3272(11) -0.0820(18) 0.3854(10) 0.125(13) Uani 0.931(13) 1 d D . P E 1
H81A H 0.3161 -0.1334 0.3963 0.150 Uiso 0.931(13) 1 calc R . P E 1
H81B H 0.3485 -0.1057 0.3752 0.150 Uiso 0.931(13) 1 calc R . P E 1
C82 C 0.3447(7) -0.0209(15) 0.4169(9) 0.079(7) Uani 0.931(13) 1 d . . P E 1
C83 C 0.3556(8) -0.0680(16) 0.4552(9) 0.091(8) Uani 0.931(13) 1 d . . P E 1
H83A H 0.3735 -0.0300 0.4759 0.136 Uiso 0.931(13) 1 calc GR . P E 1
H83B H 0.3692 -0.1245 0.4531 0.136 Uiso 0.931(13) 1 calc GR . P E 1
H83C H 0.3315 -0.0812 0.4624 0.136 Uiso 0.931(13) 1 calc GR . P E 1
C84 C 0.3201(6) 0.1261(14) 0.3958(6) 0.062(5) Uani 0.931(13) 1 d . . P E 1
H84 H 0.2926 0.1506 0.3834 0.075 Uiso 0.931(13) 1 calc R . P E 1
C85 C 0.3617(6) 0.2616(16) 0.4103(7) 0.065(5) Uani 0.931(13) 1 d . . P E 1
C86 C 0.3751(8) 0.244(2) 0.3757(12) 0.113(13) Uani 0.931(13) 1 d . . P E 1
H86 H 0.3983 0.2018 0.3857 0.136 Uiso 0.931(13) 1 calc R . P E 1
C87 C 0.3934(8) 0.3322(19) 0.3626(11) 0.102(10) Uani 0.931(13) 1 d . . P E 1
H87A H 0.3754 0.3831 0.3615 0.153 Uiso 0.931(13) 1 calc GR . P E 1
H87B H 0.3966 0.3229 0.3363 0.153 Uiso 0.931(13) 1 calc GR . P E 1
H87C H 0.4195 0.3451 0.3821 0.153 Uiso 0.931(13) 1 calc GR . P E 1
O6 O 0.2247(7) 0.615(2) 0.2924(9) 0.100(8) Uani 0.62(2) 1 d D U P . .
C89 C 0.2679(10) 0.578(3) 0.3103(10) 0.092(8) Uani 0.62(2) 1 d D U P . .
C92 C 0.2777(12) 0.544(3) 0.3500(12) 0.099(11) Uani 0.62(2) 1 d D U P . .
H92A H 0.2889 0.5923 0.3691 0.148 Uiso 0.62(2) 1 calc GR . P . .
H92B H 0.2974 0.4955 0.3536 0.148 Uiso 0.62(2) 1 calc GR . P . .
H92C H 0.2535 0.5203 0.3547 0.148 Uiso 0.62(2) 1 calc GR . P . .
C88 C 0.2167(15) 0.700(3) 0.3161(13) 0.111(13) Uani 0.62(2) 1 d D U P . .
H88A H 0.2023 0.7459 0.2971 0.167 Uiso 0.62(2) 1 calc GR . P . .
H88B H 0.2422 0.7244 0.3328 0.167 Uiso 0.62(2) 1 calc GR . P . .
H88C H 0.2006 0.6818 0.3330 0.167 Uiso 0.62(2) 1 calc GR . P . .
C90 C 0.2636(12) 0.519(3) 0.2771(13) 0.097(10) Uani 0.62(2) 1 d D U P . .
H90A H 0.2537 0.4608 0.2827 0.146 Uiso 0.62(2) 1 calc GR . P . .
H90B H 0.2895 0.5117 0.2727 0.146 Uiso 0.62(2) 1 calc GR . P . .
H90C H 0.2445 0.5455 0.2532 0.146 Uiso 0.62(2) 1 calc GR . P . .
C91 C 0.2953(12) 0.642(4) 0.3024(15) 0.112(12) Uani 0.62(2) 1 d D U P . .
H91A H 0.2826 0.6721 0.2768 0.168 Uiso 0.62(2) 1 calc GR . P . .
H91B H 0.3194 0.6111 0.3014 0.168 Uiso 0.62(2) 1 calc GR . P . .
H91C H 0.3025 0.6876 0.3238 0.168 Uiso 0.62(2) 1 calc GR . P . .

loop_
_atom_site_aniso_label
_atom_site_aniso_U_11
_atom_site_aniso_U_22
_atom_site_aniso_U_33
_atom_site_aniso_U_23
_atom_site_aniso_U_13
_atom_site_aniso_U_12
Zn1 0.0846(16) 0.0433(13) 0.0444(13) 0.0006(10) 0.0058(11) -0.0046(12)
I1 0.1076(12) 0.0629(10) 0.0716(10) -0.0122(8) 0.0243(9) -0.0352(9)
I2 0.1284(16) 0.0834(15) 0.0823(12) 0.0037(10) 0.0011(11) 0.0481(13)
Zn2 0.068(3) 0.0435(14) 0.058(3) -0.002(2) 0.021(2) -0.010(2)
I3 0.098(2) 0.0704(17) 0.071(2) -0.0140(14) 0.0068(16) -0.0202(15)
I4 0.0813(19) 0.0501(11) 0.077(2) -0.0049(12) 0.0319(16) 0.0050(12)
Zn2A 0.068(3) 0.0435(14) 0.058(3) -0.002(2) 0.021(2) -0.010(2)
I3A 0.098(2) 0.0704(17) 0.071(2) -0.0140(14) 0.0068(16) -0.0202(15)
I4A 0.0813(19) 0.0501(11) 0.077(2) -0.0049(12) 0.0319(16) 0.0050(12)
Zn3 0.0482(14) 0.038(3) 0.047(4) 0.001(2) -0.002(2) 0.0095(18)
I5 0.0729(11) 0.031(3) 0.088(3) 0.005(2) 0.0026(14) 0.005(2)
I6 0.0653(9) 0.056(3) 0.049(2) 0.002(2) 0.0045(14) 0.0021(15)
Zn3A 0.0482(14) 0.038(3) 0.047(4) 0.001(2) -0.002(2) 0.0095(18)
I6A 0.0653(9) 0.056(3) 0.049(2) 0.002(2) 0.0045(14) 0.0021(15)
I5A 0.0729(11) 0.031(3) 0.088(3) 0.005(2) 0.0026(14) 0.005(2)
Zn4 0.053(3) 0.0339(15) 0.0463(13) 0.0036(11) 0.004(2) -0.0012(19)
I7 0.0714(15) 0.0404(13) 0.0875(12) -0.0051(9) 0.0151(10) -0.0153(12)
I8 0.0557(16) 0.0561(12) 0.0675(9) 0.0176(8) 0.0121(12) 0.0104(12)
Zn4A 0.053(3) 0.0339(15) 0.0463(13) 0.0036(11) 0.004(2) -0.0012(19)
I7A 0.0714(15) 0.0404(13) 0.0875(12) -0.0051(9) 0.0151(10) -0.0153(12)
I8A 0.0557(16) 0.0561(12) 0.0675(9) 0.0176(8) 0.0121(12) 0.0104(12)
Zn5 0.0573(11) 0.0275(10) 0.0725(15) 0.0005(10) 0.0337(11) 0.0040(9)
I9 0.0797(9) 0.0520(9) 0.0831(10) 0.0148(8) 0.0217(8) 0.0175(7)
I10 0.0668(8) 0.0350(7) 0.1064(12) -0.0122(7) 0.0478(8) -0.0091(6)
Zn6 0.033(3) 0.028(3) 0.0630(15) 0.009(2) 0.0081(19) -0.0134(17)
I11 0.045(2) 0.080(3) 0.0703(10) 0.0243(16) 0.0218(15) -0.0077(16)
I12 0.0581(7) 0.0369(12) 0.076(3) 0.0018(16) -0.0014(16) 0.0014(7)
Zn6A 0.033(3) 0.028(3) 0.0630(15) 0.009(2) 0.0081(19) -0.0134(17)
I11A 0.045(2) 0.080(3) 0.0703(10) 0.0243(16) 0.0218(15) -0.0077(16)
I12A 0.0581(7) 0.0369(12) 0.076(3) 0.0018(16) -0.0014(16) 0.0014(7)
N1 0.069(9) 0.040(9) 0.037(8) 0.007(7) 0.008(7) 0.003(7)
N2 0.074(10) 0.023(7) 0.065(10) -0.007(7) 0.027(8) -0.018(7)
N3 0.049(8) 0.040(9) 0.053(9) -0.009(7) 0.009(7) -0.005(7)
N4 0.073(10) 0.036(9) 0.045(8) 0.016(7) 0.006(7) -0.012(7)
N5 0.067(9) 0.048(10) 0.056(10) 0.002(8) 0.017(8) -0.002(8)
N6 0.056(8) 0.043(9) 0.046(9) 0.012(7) 0.011(7) 0.009(7)
N7 0.071(9) 0.026(7) 0.081(10) 0.003(6) 0.028(8) -0.005(6)
N8 0.045(7) 0.049(10) 0.075(11) 0.021(8) 0.014(7) 0.005(7)
N9 0.044(7) 0.050(9) 0.059(9) 0.013(7) 0.007(6) 0.000(6)
N10 0.049(8) 0.045(9) 0.054(9) 0.003(7) 0.011(7) -0.005(7)
N11 0.044(7) 0.055(10) 0.045(8) 0.001(8) 0.001(6) -0.004(7)
N12 0.057(8) 0.040(8) 0.057(9) 0.014(7) 0.020(7) 0.009(7)
N13 0.054(8) 0.026(7) 0.063(10) 0.010(7) 0.001(7) 0.006(6)
N14 0.049(7) 0.037(8) 0.055(8) -0.003(7) 0.026(6) 0.002(6)
N15 0.045(7) 0.033(8) 0.051(8) 0.001(6) 0.007(6) -0.010(6)
N16 0.031(6) 0.034(8) 0.066(9) 0.011(7) 0.008(6) -0.005(5)
N17 0.042(6) 0.022(7) 0.045(7) -0.002(6) 0.012(6) -0.004(5)
N18 0.039(6) 0.032(7) 0.045(8) 0.006(6) 0.012(6) 0.004(6)
N19 0.042(7) 0.033(7) 0.049(8) 0.014(6) -0.001(6) -0.011(6)
N20 0.089(11) 0.080(12) 0.047(9) -0.019(8) 0.024(8) -0.037(10)
N21 0.074(10) 0.038(8) 0.093(12) -0.007(7) 0.051(9) -0.002(7)
N22 0.033(6) 0.030(7) 0.058(9) -0.005(6) 0.011(6) -0.008(5)
N23 0.035(6) 0.058(10) 0.055(9) -0.008(8) 0.007(6) -0.009(7)
N24 0.037(6) 0.044(8) 0.052(8) -0.001(7) 0.009(6) -0.013(6)
C1 0.114(17) 0.029(10) 0.055(12) 0.003(9) 0.000(11) -0.005(10)
C2 0.115(18) 0.029(10) 0.059(13) -0.019(9) 0.000(12) -0.010(11)
C3 0.052(9) 0.016(8) 0.068(12) 0.010(8) 0.018(8) -0.003(7)
C4 0.089(12) 0.019(8) 0.040(9) -0.003(7) 0.014(8) -0.009(8)
C5 0.069(11) 0.052(12) 0.037(9) -0.007(8) 0.002(8) 0.020(9)
C6 0.074(13) 0.034(10) 0.087(16) 0.008(10) 0.016(11) -0.018(9)
C7 0.090(14) 0.018(9) 0.084(15) 0.013(9) 0.019(12) 0.002(9)
C8 0.053(10) 0.058(12) 0.042(10) 0.001(9) 0.013(8) 0.005(9)
C9 0.098(17) 0.060(15) 0.060(14) 0.001(11) 0.015(12) -0.014(13)
C10 0.085(13) 0.043(12) 0.052(11) -0.008(9) -0.001(9) -0.028(10)
C11 0.041(8) 0.024(9) 0.095(15) 0.013(9) 0.001(9) 0.003(7)
C12 0.073(13) 0.076(16) 0.050(11) 0.019(10) 0.004(9) 0.002(12)
C13 0.056(9) 0.037(10) 0.050(10) 0.006(8) 0.022(8) 0.001(8)
C14 0.098(15) 0.039(11) 0.048(11) -0.010(9) 0.000(10) 0.003(10)
C15 0.055(10) 0.045(12) 0.064(13) 0.004(10) -0.002(9) 0.005(9)
C16 0.049(9) 0.052(12) 0.038(9) 0.001(8) 0.009(7) 0.008(8)
C17 0.053(10) 0.064(13) 0.046(11) 0.006(9) 0.003(8) -0.020(9)
C18 0.060(10) 0.048(12) 0.038(9) 0.007(8) 0.011(8) 0.001(9)
C19 0.132(18) 0.081(14) 0.110(15) 0.046(13) 0.067(15) 0.049(14)
C20 0.105(15) 0.056(10) 0.094(13) 0.029(9) 0.047(12) 0.029(10)
C21 0.058(9) 0.051(9) 0.076(11) 0.015(8) 0.022(8) 0.005(7)
C22 0.164(18) 0.077(12) 0.18(2) 0.065(12) 0.130(17) 0.054(12)
C23 0.135(14) 0.105(16) 0.162(16) 0.076(14) 0.108(13) 0.068(13)
C24 0.043(8) 0.051(11) 0.047(10) 0.001(8) -0.006(7) 0.006(8)
C25 0.070(12) 0.046(12) 0.054(12) 0.003(9) 0.014(9) 0.021(9)
C26 0.069(11) 0.056(11) 0.022(7) 0.007(7) -0.006(7) 0.002(9)
C27 0.065(12) 0.072(16) 0.078(15) 0.028(12) 0.013(11) 0.033(12)
C28 0.068(12) 0.061(12) 0.055(11) 0.009(9) 0.014(9) 0.016(10)
C29 0.071(12) 0.072(14) 0.101(16) 0.044(12) 0.031(11) 0.042(11)
C30 0.085(14) 0.078(15) 0.075(14) 0.023(11) 0.034(11) 0.006(12)
C31 0.049(9) 0.048(10) 0.057(11) -0.010(8) 0.018(8) 0.001(7)
C32 0.039(8) 0.042(10) 0.076(13) 0.001(9) 0.012(8) 0.012(7)
C33 0.061(10) 0.032(9) 0.061(11) -0.002(9) 0.021(8) -0.009(8)
C34 0.049(8) 0.032(9) 0.050(9) 0.004(7) 0.008(7) 0.000(7)
C35 0.040(8) 0.040(10) 0.059(11) 0.006(9) -0.006(8) -0.011(7)
C36 0.038(8) 0.049(11) 0.066(12) -0.002(10) 0.001(8) 0.010(8)
C37 0.087(13) 0.038(11) 0.049(11) 0.007(9) -0.002(9) 0.004(9)
C38 0.071(12) 0.033(10) 0.056(11) -0.014(8) -0.004(9) 0.005(9)
C39 0.043(8) 0.050(12) 0.040(9) 0.010(8) 0.007(7) 0.002(8)
C40 0.037(8) 0.049(11) 0.058(11) 0.001(9) 0.007(7) 0.003(7)
C41 0.063(10) 0.019(8) 0.067(12) -0.007(8) 0.019(9) 0.006(7)
C42 0.052(9) 0.027(9) 0.057(10) -0.014(7) 0.011(8) -0.014(7)
C43 0.041(8) 0.059(12) 0.045(10) -0.001(9) 0.008(7) 0.008(8)
C44 0.048(9) 0.022(8) 0.063(11) 0.000(8) 0.021(8) 0.010(7)
C45 0.069(11) 0.022(9) 0.061(12) -0.013(8) 0.001(9) 0.008(8)
C46 0.087(14) 0.042(11) 0.053(11) -0.003(9) 0.009(10) -0.002(10)
C47 0.080(13) 0.040(11) 0.056(11) 0.013(9) 0.002(10) -0.004(10)
C48 0.055(9) 0.012(7) 0.070(12) 0.008(7) -0.008(8) -0.010(6)
C49 0.040(8) 0.031(9) 0.055(10) 0.002(8) 0.009(7) -0.017(7)
C50 0.045(8) 0.037(10) 0.059(11) -0.014(8) 0.011(8) -0.005(7)
C51 0.056(10) 0.047(12) 0.043(10) -0.004(9) 0.001(8) -0.009(9)
C52 0.041(8) 0.020(8) 0.061(11) -0.004(7) 0.010(7) 0.009(6)
C53 0.043(8) 0.024(8) 0.054(10) 0.001(7) 0.022(7) -0.004(6)
C54 0.029(7) 0.030(8) 0.056(10) 0.001(8) 0.016(7) -0.003(6)
C55 0.052(9) 0.039(10) 0.058(11) 0.015(8) 0.012(8) 0.004(8)
C56 0.029(7) 0.041(10) 0.043(9) 0.000(7) -0.002(6) 0.001(6)
C57 0.031(7) 0.035(8) 0.059(10) 0.014(7) 0.016(7) -0.007(6)
C58 0.060(10) 0.088(16) 0.047(10) -0.017(10) 0.022(8) -0.024(11)
C59 0.065(11) 0.085(16) 0.063(13) -0.039(11) 0.018(10) -0.043(11)
C60 0.110(14) 0.14(2) 0.099(16) -0.072(16) 0.057(13) -0.068(14)
C61 0.104(14) 0.16(2) 0.12(2) -0.11(2) 0.071(16) -0.098(18)
C62 0.050(8) 0.072(13) 0.041(9) -0.023(9) 0.011(7) -0.021(8)
C63 0.057(9) 0.030(8) 0.052(10) -0.001(7) 0.009(8) -0.004(7)
C64 0.060(10) 0.054(12) 0.048(10) -0.011(9) 0.013(8) 0.012(9)
C65 0.076(12) 0.061(12) 0.088(14) -0.040(11) 0.053(11) -0.044(10)
C66 0.103(15) 0.096(14) 0.112(15) -0.059(13) 0.080(13) -0.059(13)
C67 0.057(8) 0.035(7) 0.055(9) -0.004(6) 0.024(7) -0.010(6)
C68 0.146(16) 0.093(14) 0.148(15) -0.081(12) 0.114(14) -0.088(14)
C69 0.109(16) 0.040(8) 0.123(14) -0.020(8) 0.079(13) -0.009(9)
C70 0.029(7) 0.045(10) 0.047(9) 0.002(8) 0.010(6) -0.014(7)
C71 0.040(7) 0.044(10) 0.042(9) -0.004(8) 0.014(7) 0.002(7)
C72 0.036(8) 0.053(12) 0.059(10) 0.008(9) 0.010(7) -0.003(8)
O1 0.078(10) 0.079(11) 0.116(13) 0.022(10) 0.057(10) 0.034(9)
O2 0.120(14) 0.073(11) 0.19(2) 0.070(13) 0.113(16) 0.065(11)
O3 0.065(8) 0.059(8) 0.093(10) 0.013(7) 0.051(8) 0.015(6)
O4 0.095(11) 0.057(9) 0.119(13) 0.023(9) 0.067(10) 0.021(8)
O5 0.071(9) 0.068(11) 0.110(13) 0.028(10) 0.029(9) -0.001(8)
C73 0.14(3) 0.19(5) 0.13(3) 0.02(3) -0.04(3) 0.03(3)
C74 0.12(2) 0.13(3) 0.14(3) 0.04(2) 0.08(2) 0.04(2)
C75 0.15(3) 0.069(15) 0.090(17) -0.014(13) 0.067(18) -0.015(16)
C76 0.074(13) 0.045(11) 0.110(17) 0.017(11) 0.046(12) 0.023(10)
C77 0.074(13) 0.065(13) 0.088(15) 0.003(11) 0.051(12) 0.006(11)
C78 0.069(13) 0.086(16) 0.071(13) 0.008(12) 0.020(10) 0.012(12)
C79 0.18(3) 0.11(2) 0.073(17) 0.031(16) 0.007(19) -0.05(2)
C80 0.13(2) 0.077(18) 0.10(2) 0.002(15) 0.052(18) 0.015(17)
C81 0.21(4) 0.050(14) 0.17(3) -0.015(17) 0.13(3) 0.022(19)
C82 0.068(12) 0.057(13) 0.13(2) 0.030(14) 0.058(14) 0.022(10)
C83 0.090(16) 0.050(12) 0.14(2) 0.023(14) 0.053(16) 0.033(12)
C84 0.063(11) 0.054(11) 0.075(12) 0.022(10) 0.028(10) 0.011(9)
C85 0.047(10) 0.065(13) 0.086(14) 0.020(11) 0.024(10) 0.007(9)
C86 0.079(16) 0.09(2) 0.19(3) 0.08(2) 0.07(2) 0.025(15)
C87 0.082(16) 0.083(18) 0.16(3) 0.054(18) 0.063(18) 0.019(14)
O6 0.070(11) 0.117(18) 0.122(17) 0.021(13) 0.041(11) -0.012(11)
C89 0.066(12) 0.111(18) 0.102(16) 0.020(12) 0.033(11) -0.017(11)
C92 0.074(18) 0.12(3) 0.105(16) 0.020(14) 0.030(12) -0.014(17)
C88 0.11(3) 0.14(2) 0.08(2) 0.030(17) 0.03(2) 0.020(19)
C90 0.077(18) 0.11(2) 0.106(18) 0.024(14) 0.034(14) -0.008(14)
C91 0.079(16) 0.13(2) 0.12(2) 0.038(17) 0.027(15) -0.019(15)

loop_
_atom_type_symbol
_atom_type_description
_atom_type_scat_dispersion_real
_atom_type_scat_dispersion_imag
_atom_type_scat_source
C C 0.0000 0.0010 'International Tables Vol C Tables 4.2.6.8 and 6.1.1.4'
H H 0.0000 0.0000 'International Tables Vol C Tables 4.2.6.8 and 6.1.1.4'
I I -1.9020 0.6870 'International Tables Vol C Tables 4.2.6.8 and 6.1.1.4'
N N 0.0010 0.0010 'International Tables Vol C Tables 4.2.6.8 and 6.1.1.4'
O O 0.0020 0.0020 'International Tables Vol C Tables 4.2.6.8 and 6.1.1.4'
Zn Zn 0.2610 0.5370 'International Tables Vol C Tables 4.2.6.8 and 6.1.1.4'

loop_
_geom_angle_atom_site_label_1
_geom_angle_atom_site_label_2
_geom_angle_atom_site_label_3
_geom_angle
_geom_angle_site_symmetry_1
_geom_angle_site_symmetry_3
I2 Zn1 I1 122.99(13) . .
N1 Zn1 I1 105.4(5) . .
N1 Zn1 I2 107.7(5) . .
N20 Zn1 I1 109.3(5) 3_454 .
N20 Zn1 I2 106.1(6) 3_454 .
N20 Zn1 N1 103.8(7) 3_454 .
I3 Zn2 I4 117.7(2) . .
N2 Zn2 I3 109.1(5) . .
N2 Zn2 I4 109.9(5) . .
N7 Zn2 I3 113.5(5) . .
N7 Zn2 I4 104.1(5) . .
N7 Zn2 N2 101.2(6) . .
I3A Zn2A I4A 116.9(11) . .
N2 Zn2A I3A 104.3(11) . .
N2 Zn2A I4A 116.5(11) . .
N7 Zn2A I3A 100.8(11) . .
N7 Zn2A I4A 112.8(12) . .
N7 Zn2A N2 103.6(14) . .
I6 Zn3 I5 123.8(5) . .
N3 Zn3 I5 104.2(7) 3_445 .
N3 Zn3 I6 111.8(7) 3_445 .
N8 Zn3 I5 101.1(7) . .
N8 Zn3 I6 113.0(6) . .
N8 Zn3 N3 99.8(8) . 3_445
I6A Zn3A I5A 119.4(17) . .
N3 Zn3A I6A 105.7(16) 3_445 .
N3 Zn3A I5A 116.0(15) 3_445 .
N3 Zn3A N8 100.5(17) 3_445 .
N8 Zn3A I6A 105.6(11) . .
N8 Zn3A I5A 107.5(18) . .
I7 Zn4 I8 122.8(3) . .
N9 Zn4 I7 109.9(4) . .
N9 Zn4 I8 106.8(5) . .
N13 Zn4 I7 110.0(5) . .
N13 Zn4 I8 102.7(5) . .
N13 Zn4 N9 102.7(7) . .
I7A Zn4A I8A 125.9(17) . .
N9 Zn4A I7A 110.7(16) . .
N9 Zn4A I8A 100.4(16) . .
N13 Zn4A I7A 114.5(18) . .
N13 Zn4A I8A 96.3(15) . .
N13 Zn4A N9 107(2) . .
I9 Zn5 I10 117.88(10) . .
N14 Zn5 I9 108.2(5) . .
N14 Zn5 I10 110.4(4) . .
N14 Zn5 N21 104.1(6) . 3_455
N21 Zn5 I9 111.1(6) 3_455 .
N21 Zn5 I10 104.4(5) 3_455 .
I11 Zn6 I12 133.0(13) . .
N15 Zn6 I11 111.1(16) . .
N15 Zn6 I12 103.8(16) . .
N15 Zn6 N19 91.7(11) . .
N19 Zn6 I11 110.8(14) . .
N19 Zn6 I12 98.1(14) . .
I11A Zn6A I12A 119.6(4) . .
N15 Zn6A I11A 108.8(6) . .
N15 Zn6A I12A 108.7(6) . .
N19 Zn6A I11A 109.1(6) . .
N19 Zn6A I12A 108.2(7) . .
N19 Zn6A N15 100.7(7) . .
C1 N1 Zn1 123.5(15) . .
C1 N1 C5 119.5(18) . .
C5 N1 Zn1 115.5(13) . .
C6 N2 Zn2 118.7(14) . .
C6 N2 Zn2A 107.0(15) . .
C6 N2 C10 125.1(18) . .
C10 N2 Zn2 116.1(13) . .
C10 N2 Zn2A 127.7(15) . .
C11 N3 Zn3 125.8(14) . 3
C11 N3 Zn3A 118.0(15) . 3
C11 N3 C15 116.5(17) . .
C15 N3 Zn3 117.7(14) . 3
C15 N3 Zn3A 125.5(16) . 3
C16 N4 C17 116.6(17) . .
C18 N5 C17 117.9(19) . .
C16 N6 C18 112.9(17) . .
C19 N7 Zn2 129.6(16) . .
C19 N7 Zn2A 135.4(18) . .
C19 N7 C23 106(2) . .
C23 N7 Zn2 123.8(14) . .
C23 N7 Zn2A 115.2(15) . .
C24 N8 Zn3 116.8(14) . .
C24 N8 Zn3A 125.3(16) . .
C28 N8 Zn3 128.4(14) . .
C28 N8 Zn3A 120.2(16) . .
C28 N8 C24 114.1(18) . .
C29 N9 Zn4 121.9(12) . .
C29 N9 Zn4A 130.7(15) . .
C33 N9 Zn4 123.7(13) . .
C33 N9 Zn4A 114.5(15) . .
C33 N9 C29 114.2(16) . .
C34 N10 C35 111.2(16) . .
C35 N11 C36 114.4(17) . .
C36 N12 C34 113.9(16) . .
C37 N13 Zn4 121.5(14) . .
C37 N13 Zn4A 118.0(18) . .
C41 N13 Zn4 123.8(13) . .
C41 N13 Zn4A 127.3(17) . .
C41 N13 C37 114.5(18) . .
C42 N14 Zn5 127.5(12) . .
C46 N14 Zn5 119.4(13) . .
C46 N14 C42 113.0(15) . .
C47 N15 Zn6 113.8(15) . .
C47 N15 Zn6A 119.1(13) . .
C51 N15 Zn6 127.1(16) . .
C51 N15 Zn6A 121.7(13) . .
C51 N15 C47 119.0(17) . .
C53 N16 C52 114.3(15) . .
C53 N17 C54 112.3(14) . .
C54 N18 C52 116.9(15) . .
C55 N19 Zn6 122.4(16) . .
C55 N19 Zn6A 122.6(13) . .
C55 N19 C59 122.6(15) . .
C59 N19 Zn6 114.2(15) . .
C59 N19 Zn6A 114.2(12) . .
C60 N20 Zn1 111.5(14) . 3_546
C64 N20 Zn1 124.6(15) . 3_546
C64 N20 C60 124(2) . .
C65 N21 Zn5 121.3(13) . 3_545
C69 N21 Zn5 118.2(14) . 3_545
C69 N21 C65 119.4(17) . .
C71 N22 C70 115.8(14) . .
C72 N23 C71 116.3(15) . .
C70 N24 C72 117.4(16) . .
N1 C1 H1 117.9 . .
C2 C1 N1 124(2) . .
C2 C1 H1 117.9 . .
C1 C2 H2 119.1 . .
C1 C2 C3 122(2) . .
C3 C2 H2 119.1 . .
C2 C3 C4 117.0(18) . .
C2 C3 C16 123.0(17) . .
C4 C3 C16 119.9(18) . .
C3 C4 H4 121.8 . .
C5 C4 C3 116.3(18) . .
C5 C4 H4 121.8 . .
N1 C5 H5 119.8 . .
C4 C5 N1 120.5(19) . .
C4 C5 H5 119.8 . .
N2 C6 H6 122.5 . .
N2 C6 C7 115(2) . .
C7 C6 H6 122.5 . .
C6 C7 H7 119.5 . .
C8 C7 C6 121(2) . .
C8 C7 H7 119.5 . .
C7 C8 C9 116(2) . .
C7 C8 C17 122.9(19) . .
C17 C8 C9 120.6(19) . .
C8 C9 H9 121.8 . .
C10 C9 C8 116(2) . .
C10 C9 H9 121.8 . .
N2 C10 C9 126(2) . .
N2 C10 H10 117.2 . .
C9 C10 H10 117.2 . .
N3 C11 H11 118.3 . .
N3 C11 C12 123.3(19) . .
C12 C11 H11 118.3 . .
C11 C12 H12 119.9 . .
C13 C12 C11 120(2) . .
C13 C12 H12 119.9 . .
C12 C13 C14 119(2) . .
C12 C13 C18 123.0(19) . .
C14 C13 C18 117.7(18) . .
C13 C14 H14 120.3 . .
C13 C14 C15 119(2) . .
C15 C14 H14 120.3 . .
N3 C15 H15 119.4 . .
C14 C15 N3 121(2) . .
C14 C15 H15 119.4 . .
N4 C16 C3 117.1(16) . .
N6 C16 N4 125.9(18) . .
N6 C16 C3 116.9(18) . .
N4 C17 C8 117.1(17) . .
N5 C17 N4 121.8(19) . .
N5 C17 C8 121.2(19) . .
N5 C18 N6 124.7(19) . .
N5 C18 C13 122.0(17) . .
N6 C18 C13 113.1(17) . .
N7 C19 H19 112.3 . .
N7 C19 C20 135(3) . .
C20 C19 H19 112.3 . .
C19 C20 H20 122.3 . .
C19 C20 C21 115(2) . .
C21 C20 H20 122.3 . .
C20 C21 C22 112.5(19) . .
C20 C21 C34 125.3(19) . .
C22 C21 C34 122.2(18) . .
C21 C22 H22 123.7 . .
C23 C22 C21 113(2) . .
C23 C22 H22 123.7 . .
N7 C23 H23 117.2 . .
C22 C23 N7 126(3) . .
C22 C23 H23 117.2 . .
N8 C24 H24 119.1 . .
C25 C24 N8 121.8(18) . .
C25 C24 H24 119.1 . .
C24 C25 H25 121.0 . .
C24 C25 C26 118.0(18) . .
C26 C25 H25 121.0 . .
C25 C26 C35 116.5(15) . .
C27 C26 C25 115.6(19) . .
C27 C26 C35 126.2(18) . .
C26 C27 H27 122.5 . .
C28 C27 C26 115(2) . .
C28 C27 H27 122.5 . .
N8 C28 C27 131(2) . .
N8 C28 H28 114.3 . .
C27 C28 H28 114.3 . .
N9 C29 H29 118.3 . .
C30 C29 N9 123.5(19) . .
C30 C29 H29 118.3 . .
C29 C30 H30 120.6 . .
C31 C30 C29 119(2) . .
C31 C30 H30 120.6 . .
C30 C31 C32 117.2(18) . .
C30 C31 C36 119.2(17) . .
C32 C31 C36 123.5(16) . .
C31 C32 H32 119.8 . .
C33 C32 C31 120.5(17) . .
C33 C32 H32 119.8 . .
N9 C33 H33 117.4 . .
C32 C33 N9 125.3(18) . .
C32 C33 H33 117.4 . .
N10 C34 N12 128.0(16) . .
N10 C34 C21 116.4(16) . .
N12 C34 C21 115.4(16) . .
N10 C35 C26 115.4(16) . .
N11 C35 N10 125.9(18) . .
N11 C35 C26 118.4(17) . .
N11 C36 C31 116.1(17) . .
N12 C36 N11 126.4(18) . .
N12 C36 C31 117.5(16) . .
N13 C37 H37 118.4 . .
N13 C37 C38 123.2(19) . .
C38 C37 H37 118.4 . .
C37 C38 H38 120.9 . .
C39 C38 C37 118.2(19) . .
C39 C38 H38 120.9 . .
C38 C39 C52 118.0(18) . .
C40 C39 C38 118.8(19) . .
C40 C39 C52 123.2(17) . .
C39 C40 H40 119.3 . .
C39 C40 C41 121.5(19) . .
C41 C40 H40 119.3 . .
N13 C41 C40 123.4(17) . .
N13 C41 H41 118.3 . .
C40 C41 H41 118.3 . .
N14 C42 H42 115.7 . .
C43 C42 N14 128.5(16) . .
C43 C42 H42 115.7 . .
C42 C43 H43 121.3 . .
C42 C43 C44 117.4(17) . .
C44 C43 H43 121.3 . .
C43 C44 C53 121.8(17) . .
C45 C44 C43 118.6(16) . .
C45 C44 C53 119.5(17) . .
C44 C45 H45 118.9 . .
C44 C45 C46 122.2(18) . .
C46 C45 H45 118.9 . .
N14 C46 C45 120.2(19) . .
N14 C46 H46 119.9 . .
C45 C46 H46 119.9 . .
N15 C47 H47 120.4 . .
C48 C47 N15 119.2(19) . .
C48 C47 H47 120.4 . .
C47 C48 H48 119.1 . .
C47 C48 C49 121.8(18) . .
C49 C48 H48 119.1 . .
C48 C49 C50 116.3(18) . .
C48 C49 C54 119.1(16) . .
C50 C49 C54 124.3(17) . .
C49 C50 H50 121.0 . .
C51 C50 C49 118.0(18) . .
C51 C50 H50 121.0 . .
N15 C51 C50 125.2(18) . .
N15 C51 H51 117.4 . .
C50 C51 H51 117.4 . .
N16 C52 C39 118.2(16) . .
N18 C52 N16 123.5(16) . .
N18 C52 C39 118.1(15) . .
N16 C53 N17 127.6(15) . .
N16 C53 C44 114.9(16) . .
N17 C53 C44 117.2(15) . .
N17 C54 C49 116.4(15) . .
N18 C54 N17 125.1(15) . .
N18 C54 C49 118.4(15) . .
N19 C55 H55 120.4 . .
N19 C55 C56 119.3(17) . .
C56 C55 H55 120.4 . .
C55 C56 H56 118.6 . .
C57 C56 C55 122.7(17) . .
C57 C56 H56 118.6 . .
C56 C57 C58 119.1(15) . .
C56 C57 C70 125.5(17) . .
C58 C57 C70 113.3(15) . .
C57 C58 H58 121.1 . .
C57 C58 C59 117.8(16) . .
C59 C58 H58 121.1 . .
N19 C59 C58 115.5(16) . .
N19 C59 H59 122.2 . .
C58 C59 H59 122.2 . .
N20 C60 H60 121.2 . .
N20 C60 C61 118(2) . .
C61 C60 H60 121.2 . .
C60 C61 H61 121.1 . .
C62 C61 C60 118(2) . .
C62 C61 H61 121.1 . .
C61 C62 C71 120.5(17) . .
C63 C62 C61 121.3(18) . .
C63 C62 C71 118.1(16) . .
C62 C63 H63 122.0 . .
C62 C63 C64 116.0(16) . .
C64 C63 H63 122.0 . .
N20 C64 C63 123.1(18) . .
N20 C64 H64 118.5 . .
C63 C64 H64 118.5 . .
N21 C65 H65 122.4 . .
N21 C65 C66 115.3(18) . .
C66 C65 H65 122.4 . .
C65 C66 H66 118.7 . .
C67 C66 C65 122.6(18) . .
C67 C66 H66 118.7 . .
C66 C67 C72 123.0(17) . .
C68 C67 C66 118.7(18) . .
C68 C67 C72 118.2(18) . .
C67 C68 H68 121.7 . .
C67 C68 C69 117(2) . .
C69 C68 H68 121.7 . .
N21 C69 C68 117(2) . .
N21 C69 H69 121.7 . .
C68 C69 H69 121.7 . .
N22 C70 C57 113.1(14) . .
N24 C70 N22 125.0(14) . .
N24 C70 C57 121.7(16) . .
N22 C71 N23 124.0(16) . .
N22 C71 C62 119.3(14) . .
N23 C71 C62 116.3(15) . .
N23 C72 N24 121.3(16) . .
N23 C72 C67 118.6(16) . .
N24 C72 C67 120.0(18) . .
C76 O1 O2 113.6(15) . .
C82 O2 O1 107(2) . .
C84 O3 C82 113.2(14) . .
C85 O4 C84 121.7(18) . .
H73A C73 H73B 109.5 . .
H73A C73 H73C 109.5 . .
H73B C73 H73C 109.5 . .
C74 C73 H73A 109.5 . .
C74 C73 H73B 109.5 . .
C74 C73 H73C 109.5 . .
C73 C74 H74 105.6 . .
C75 C74 C73 110(3) . .
C75 C74 H74 105.6 . .
C79 C74 C73 118(3) . .
C79 C74 H74 105.6 . .
C79 C74 C75 111(3) . .
C74 C75 H75 104.0 . .
C76 C75 C74 115(2) . .
C76 C75 H75 104.0 . .
C80 C75 C74 113(3) . .
C80 C75 H75 104.0 . .
C80 C75 C76 115(2) . .
O1 C76 C75 107.3(19) . .
O1 C76 C77 109.8(17) . .
O1 C76 C84 111.9(19) . .
C77 C76 C75 112(2) . .
C84 C76 C75 106.1(18) . .
C84 C76 C77 110.1(17) . .
C76 C77 H77 106.9 . .
C78 C77 C76 117.3(19) . .
C78 C77 H77 106.9 . .
C78 C77 C86 113(2) . .
C86 C77 C76 106(2) . .
C86 C77 H77 106.9 . .
C77 C78 H78A 109.7 . .
C77 C78 H78B 109.7 . .
C77 C78 C79 110(2) . .
H78A C78 H78B 108.2 . .
C79 C78 H78A 109.7 . .
C79 C78 H78B 109.7 . .
C74 C79 C78 113(2) . .
C74 C79 H79A 109.0 . .
C74 C79 H79B 109.0 . .
C78 C79 H79A 109.0 . .
C78 C79 H79B 109.0 . .
H79A C79 H79B 107.8 . .
C75 C80 H80A 109.0 . .
C75 C80 H80B 109.0 . .
C75 C80 C81 113(3) . .
H80A C80 H80B 107.8 . .
C81 C80 H80A 109.0 . .
C81 C80 H80B 109.0 . .
C80 C81 H81A 108.5 . .
C80 C81 H81B 108.5 . .
H81A C81 H81B 107.5 . .
C82 C81 C80 115(2) . .
C82 C81 H81A 108.5 . .
C82 C81 H81B 108.5 . .
O2 C82 O3 107.1(17) . .
O2 C82 C81 113(2) . .
O2 C82 C83 105(2) . .
C81 C82 O3 112(2) . .
C81 C82 C83 110(2) . .
C83 C82 O3 108.8(19) . .
C82 C83 H83A 109.5 . .
C82 C83 H83B 109.5 . .
C82 C83 H83C 109.5 . .
H83A C83 H83B 109.5 . .
H83A C83 H83C 109.5 . .
H83B C83 H83C 109.5 . .
O3 C84 O4 106.4(17) . .
O3 C84 C76 116.0(17) . .
O3 C84 H84 106.9 . .
O4 C84 C76 113.2(17) . .
O4 C84 H84 106.9 . .
C76 C84 H84 106.9 . .
O4 C85 C86 117(2) . .
O5 C85 O4 117(2) . .
O5 C85 C86 125(2) . .
C77 C86 H86 104.9 . .
C77 C86 C87 115(3) . .
C85 C86 C77 115(2) . .
C85 C86 H86 104.9 . .
C85 C86 C87 111(3) . .
C87 C86 H86 104.9 . .
C86 C87 H87A 109.5 . .
C86 C87 H87B 109.5 . .
C86 C87 H87C 109.5 . .
H87A C87 H87B 109.5 . .
H87A C87 H87C 109.5 . .
H87B C87 H87C 109.5 . .
C89 O6 C88 112(3) . .
C92 C89 O6 116(3) . .
C92 C89 C90 121(4) . .
C92 C89 C91 117(3) . .
C90 C89 O6 92(3) . .
C90 C89 C91 99(3) . .
C91 C89 O6 109(3) . .
C89 C92 H92A 109.5 . .
C89 C92 H92B 109.5 . .
C89 C92 H92C 109.5 . .
H92A C92 H92B 109.5 . .
H92A C92 H92C 109.5 . .
H92B C92 H92C 109.5 . .
O6 C88 H88A 109.5 . .
O6 C88 H88B 109.5 . .
O6 C88 H88C 109.5 . .
H88A C88 H88B 109.5 . .
H88A C88 H88C 109.5 . .
H88B C88 H88C 109.5 . .
C89 C90 H90A 109.5 . .
C89 C90 H90B 109.5 . .
C89 C90 H90C 109.5 . .
H90A C90 H90B 109.5 . .
H90A C90 H90C 109.5 . .
H90B C90 H90C 109.5 . .
C89 C91 H91A 109.5 . .
C89 C91 H91B 109.5 . .
C89 C91 H91C 109.5 . .
H91A C91 H91B 109.5 . .
H91A C91 H91C 109.5 . .
H91B C91 H91C 109.5 . .

loop_
_geom_bond_atom_site_label_1
_geom_bond_atom_site_label_2
_geom_bond_distance
_geom_bond_site_symmetry_2
Zn1 I1 2.576(3) .
Zn1 I2 2.528(3) .
Zn1 N1 2.119(15) .
Zn1 N20 2.080(18) 3_454
Zn2 I3 2.537(4) .
Zn2 I4 2.586(5) .
Zn2 N2 2.169(15) .
Zn2 N7 2.050(18) .
Zn2A I3A 2.53(2) .
Zn2A I4A 2.56(3) .
Zn2A N2 2.10(3) .
Zn2A N7 2.04(3) .
Zn3 I5 2.560(9) .
Zn3 I6 2.550(9) .
Zn3 N3 2.087(18) 3_445
Zn3 N8 2.058(19) .
Zn3A I6A 2.55(3) .
Zn3A I5A 2.57(3) .
Zn3A N3 2.00(4) 3_445
Zn3A N8 2.12(4) .
Zn4 I7 2.528(6) .
Zn4 I8 2.558(4) .
Zn4 N9 2.097(17) .
Zn4 N13 2.026(19) .
Zn4A I7A 2.49(4) .
Zn4A I8A 2.60(3) .
Zn4A N9 2.05(5) .
Zn4A N13 1.97(5) .
Zn5 I9 2.558(3) .
Zn5 I10 2.572(3) .
Zn5 N14 1.975(15) .
Zn5 N21 2.071(16) 3_455
Zn6 I11 2.52(4) .
Zn6 I12 2.58(4) .
Zn6 N15 2.10(4) .
Zn6 N19 2.31(3) .
Zn6A I11A 2.545(12) .
Zn6A I12A 2.573(10) .
Zn6A N15 2.084(18) .
Zn6A N19 2.031(16) .
N1 C1 1.30(3) .
N1 C5 1.39(2) .
N2 C6 1.27(3) .
N2 C10 1.28(3) .
N3 Zn3 2.087(18) 3
N3 Zn3A 2.00(4) 3
N3 C11 1.30(2) .
N3 C15 1.40(3) .
N4 C16 1.31(3) .
N4 C17 1.37(3) .
N5 C17 1.31(3) .
N5 C18 1.28(3) .
N6 C16 1.31(2) .
N6 C18 1.41(2) .
N7 C19 1.23(2) .
N7 C23 1.38(2) .
N8 C24 1.40(2) .
N8 C28 1.27(2) .
N9 C29 1.38(3) .
N9 C33 1.33(2) .
N10 C34 1.30(2) .
N10 C35 1.38(2) .
N11 C35 1.31(2) .
N11 C36 1.35(2) .
N12 C34 1.36(2) .
N12 C36 1.27(2) .
N13 C37 1.38(3) .
N13 C41 1.31(2) .
N14 C42 1.43(2) .
N14 C46 1.39(3) .
N15 C47 1.40(3) .
N15 C51 1.28(3) .
N16 C52 1.37(2) .
N16 C53 1.32(2) .
N17 C53 1.38(2) .
N17 C54 1.38(2) .
N18 C52 1.37(2) .
N18 C54 1.31(2) .
N19 C55 1.32(2) .
N19 C59 1.38(3) .
N20 Zn1 2.080(18) 3_546
N20 C60 1.34(3) .
N20 C64 1.25(3) .
N21 Zn5 2.071(16) 3_545
N21 C65 1.37(2) .
N21 C69 1.29(3) .
N22 C70 1.36(2) .
N22 C71 1.33(2) .
N23 C71 1.38(2) .
N23 C72 1.34(3) .
N24 C70 1.29(2) .
N24 C72 1.40(2) .
C1 H1 0.9500 .
C1 C2 1.28(3) .
C2 H2 0.9500 .
C2 C3 1.37(3) .
C3 C4 1.47(2) .
C3 C16 1.50(3) .
C4 H4 0.9500 .
C4 C5 1.38(3) .
C5 H5 0.9500 .
C6 H6 0.9500 .
C6 C7 1.49(3) .
C7 H7 0.9500 .
C7 C8 1.36(3) .
C8 C9 1.47(3) .
C8 C17 1.47(3) .
C9 H9 0.9500 .
C9 C10 1.32(3) .
C10 H10 0.9500 .
C11 H11 0.9500 .
C11 C12 1.40(3) .
C12 H12 0.9500 .
C12 C13 1.34(3) .
C13 C14 1.37(3) .
C13 C18 1.52(3) .
C14 H14 0.9500 .
C14 C15 1.39(3) .
C15 H15 0.9500 .
C19 H19 0.9500 .
C19 C20 1.32(3) .
C20 H20 0.9500 .
C20 C21 1.42(3) .
C21 C22 1.49(3) .
C21 C34 1.51(2) .
C22 H22 0.9500 .
C22 C23 1.31(3) .
C23 H23 0.9500 .
C24 H24 0.9500 .
C24 C25 1.36(3) .
C25 H25 0.9500 .
C25 C26 1.46(3) .
C26 C27 1.43(3) .
C26 C35 1.47(3) .
C27 H27 0.9500 .
C27 C28 1.31(3) .
C28 H28 0.9500 .
C29 H29 0.9500 .
C29 C30 1.37(3) .
C30 H30 0.9500 .
C30 C31 1.35(3) .
C31 C32 1.41(3) .
C31 C36 1.50(2) .
C32 H32 0.9500 .
C32 C33 1.30(3) .
C33 H33 0.9500 .
C37 H37 0.9500 .
C37 C38 1.43(3) .
C38 H38 0.9500 .
C38 C39 1.39(3) .
C39 C40 1.28(3) .
C39 C52 1.46(3) .
C40 H40 0.9500 .
C40 C41 1.46(3) .
C41 H41 0.9500 .
C42 H42 0.9500 .
C42 C43 1.33(3) .
C43 H43 0.9500 .
C43 C44 1.43(3) .
C44 C45 1.35(3) .
C44 C53 1.51(2) .
C45 H45 0.9500 .
C45 C46 1.47(3) .
C46 H46 0.9500 .
C47 H47 0.9500 .
C47 C48 1.37(3) .
C48 H48 0.9500 .
C48 C49 1.40(2) .
C49 C50 1.42(2) .
C49 C54 1.45(2) .
C50 H50 0.9500 .
C50 C51 1.38(3) .
C51 H51 0.9500 .
C55 H55 0.9500 .
C55 C56 1.43(2) .
C56 H56 0.9500 .
C56 C57 1.27(2) .
C57 C58 1.43(3) .
C57 C70 1.517(19) .
C58 H58 0.9500 .
C58 C59 1.48(3) .
C59 H59 0.9500 .
C60 H60 0.9500 .
C60 C61 1.50(3) .
C61 H61 0.9500 .
C61 C62 1.43(3) .
C62 C63 1.35(3) .
C62 C71 1.48(2) .
C63 H63 0.9500 .
C63 C64 1.51(2) .
C64 H64 0.9500 .
C65 H65 0.9500 .
C65 C66 1.47(2) .
C66 H66 0.9500 .
C66 C67 1.30(3) .
C67 C68 1.30(3) .
C67 C72 1.46(2) .
C68 H68 0.9500 .
C68 C69 1.52(2) .
C69 H69 0.9500 .
O1 O2 1.46(3) .
O1 C76 1.40(2) .
O2 C82 1.38(3) .
O3 C82 1.52(2) .
O3 C84 1.33(2) .
O4 C84 1.45(3) .
O4 C85 1.36(3) .
O5 C85 1.23(3) .
C73 H73A 0.9800 .
C73 H73B 0.9800 .
C73 H73C 0.9800 .
C73 C74 1.63(6) .
C74 H74 1.0000 .
C74 C75 1.62(4) .
C74 C79 1.54(4) .
C75 H75 1.0000 .
C75 C76 1.61(4) .
C75 C80 1.52(4) .
C76 C77 1.56(3) .
C76 C84 1.54(3) .
C77 H77 1.0000 .
C77 C78 1.44(3) .
C77 C86 1.48(4) .
C78 H78A 0.9900 .
C78 H78B 0.9900 .
C78 C79 1.66(3) .
C79 H79A 0.9900 .
C79 H79B 0.9900 .
C80 H80A 0.9900 .
C80 H80B 0.9900 .
C80 C81 1.69(3) .
C81 H81A 0.9900 .
C81 H81B 0.9900 .
C81 C82 1.42(4) .
C82 C83 1.46(4) .
C83 H83A 0.9800 .
C83 H83B 0.9800 .
C83 H83C 0.9800 .
C84 H84 1.0000 .
C85 C86 1.46(4) .
C86 H86 1.0000 .
C86 C87 1.59(3) .
C87 H87A 0.9800 .
C87 H87B 0.9800 .
C87 H87C 0.9800 .
O6 C89 1.56(4) .
O6 C88 1.59(4) .
C89 C92 1.43(3) .
C89 C90 1.43(3) .
C89 C91 1.45(3) .
C92 H92A 0.9800 .
C92 H92B 0.9800 .
C92 H92C 0.9800 .
C88 H88A 0.9800 .
C88 H88B 0.9800 .
C88 H88C 0.9800 .
C90 H90A 0.9800 .
C90 H90B 0.9800 .
C90 H90C 0.9800 .
C91 H91A 0.9800 .
C91 H91B 0.9800 .
C91 H91C 0.9800 .

loop_
_geom_torsion_atom_site_label_1
_geom_torsion_atom_site_label_2
_geom_torsion_atom_site_label_3
_geom_torsion_atom_site_label_4
_geom_torsion
_geom_torsion_site_symmetry_1
Zn1 N1 C1 C2 175(2) .
Zn1 N1 C5 C4 -169.7(15) .
Zn1 N20 C60 C61 175(3) 3_546
Zn1 N20 C64 C63 -173.6(15) 3_546
Zn2 N2 C6 C7 -176.3(17) .
Zn2 N2 C10 C9 -178(2) .
Zn2 N7 C19 C20 -176(3) .
Zn2 N7 C23 C22 -153(3) .
Zn2A N2 C6 C7 -177(2) .
Zn2A N2 C10 C9 -176(2) .
Zn2A N7 C19 C20 -161(3) .
Zn2A N7 C23 C22 -163(4) .
Zn3 N3 C11 C12 176.5(17) 3
Zn3 N3 C15 C14 -178.9(18) 3
Zn3 N8 C24 C25 -177.5(16) .
Zn3 N8 C28 C27 174(2) .
Zn3A N3 C11 C12 172(2) 3
Zn3A N3 C15 C14 -174(2) 3
Zn3A N8 C24 C25 -175.8(19) .
Zn3A N8 C28 C27 171(3) .
Zn4 N9 C29 C30 177(2) .
Zn4 N9 C33 C32 -178.3(16) .
Zn4 N13 C37 C38 -169.4(17) .
Zn4 N13 C41 C40 171.2(13) .
Zn4A N9 C29 C30 -179(3) .
Zn4A N9 C33 C32 180(2) .
Zn4A N13 C37 C38 -180(2) .
Zn4A N13 C41 C40 -177.7(18) .
Zn5 N14 C42 C43 -179.9(16) .
Zn5 N14 C46 C45 -178.9(16) .
Zn5 N21 C65 C66 -170(2) 3_545
Zn5 N21 C69 C68 -163.8(19) 3_545
Zn6 N15 C47 C48 176.1(19) .
Zn6 N15 C51 C50 -174.4(18) .
Zn6 N19 C55 C56 -179.3(15) .
Zn6 N19 C59 C58 174.7(19) .
Zn6A N15 C47 C48 -177.5(16) .
Zn6A N15 C51 C50 178.8(15) .
Zn6A N19 C55 C56 -177.8(12) .
Zn6A N19 C59 C58 173.3(17) .
N1 C1 C2 C3 -10(5) .
N2 C6 C7 C8 -8(4) .
N3 C11 C12 C13 9(4) .
N7 C19 C20 C21 -13(6) .
N8 C24 C25 C26 -13(3) .
N9 C29 C30 C31 3(4) .
N13 C37 C38 C39 -1(4) .
N14 C42 C43 C44 -2(3) .
N15 C47 C48 C49 3(3) .
N19 C55 C56 C57 -10(3) .
N20 C60 C61 C62 1(5) .
N21 C65 C66 C67 -18(4) .
C1 N1 C5 C4 -3(3) .
C1 C2 C3 C4 4(4) .
C1 C2 C3 C16 -171(2) .
C2 C3 C4 C5 1(3) .
C2 C3 C16 N4 -24(3) .
C2 C3 C16 N6 153(2) .
C3 C4 C5 N1 -2(3) .
C4 C3 C16 N4 161.8(18) .
C4 C3 C16 N6 -21(3) .
C5 N1 C1 C2 10(4) .
C6 N2 C10 C9 -1(4) .
C6 C7 C8 C9 4(3) .
C6 C7 C8 C17 -176(2) .
C7 C8 C9 C10 2(3) .
C7 C8 C17 N4 -178(2) .
C7 C8 C17 N5 3(3) .
C8 C9 C10 N2 -4(4) .
C9 C8 C17 N4 2(3) .
C9 C8 C17 N5 -178(2) .
C10 N2 C6 C7 7(4) .
C11 N3 C15 C14 3(3) .
C11 C12 C13 C14 -8(3) .
C11 C12 C13 C18 -179.8(19) .
C12 C13 C14 C15 6(3) .
C12 C13 C18 N5 -176(2) .
C12 C13 C18 N6 -1(3) .
C13 C14 C15 N3 -3(4) .
C14 C13 C18 N5 13(3) .
C14 C13 C18 N6 -172.8(18) .
C15 N3 C11 C12 -6(3) .
C16 N4 C17 N5 5(3) .
C16 N4 C17 C8 -174.3(18) .
C16 N6 C18 N5 -1(3) .
C16 N6 C18 C13 -175.2(15) .
C16 C3 C4 C5 176.4(17) .
C17 N4 C16 N6 -5(3) .
C17 N4 C16 C3 171.8(17) .
C17 N5 C18 N6 2(3) .
C17 N5 C18 C13 175.8(18) .
C17 C8 C9 C10 -178(2) .
C18 N5 C17 N4 -4(3) .
C18 N5 C17 C8 175.5(19) .
C18 N6 C16 N4 2(3) .
C18 N6 C16 C3 -174.2(15) .
C18 C13 C14 C15 177.9(19) .
C19 N7 C23 C22 35(5) .
C19 C20 C21 C22 3(4) .
C19 C20 C21 C34 -175(3) .
C20 C21 C22 C23 21(5) .
C20 C21 C34 N10 15(3) .
C20 C21 C34 N12 -170(2) .
C21 C22 C23 N7 -44(6) .
C22 C21 C34 N10 -164(3) .
C22 C21 C34 N12 12(3) .
C23 N7 C19 C20 -3(6) .
C24 N8 C28 C27 -16(4) .
C24 C25 C26 C27 16(3) .
C24 C25 C26 C35 -177.5(19) .
C25 C26 C27 C28 -18(3) .
C25 C26 C35 N10 -156.0(18) .
C25 C26 C35 N11 29(3) .
C26 C27 C28 N8 21(4) .
C27 C26 C35 N10 8(3) .
C27 C26 C35 N11 -167(2) .
C28 N8 C24 C25 12(3) .
C29 N9 C33 C32 7(3) .
C29 C30 C31 C32 2(4) .
C29 C30 C31 C36 178(2) .
C30 C31 C32 C33 -3(3) .
C30 C31 C36 N11 -148(2) .
C30 C31 C36 N12 28(3) .
C31 C32 C33 N9 -2(3) .
C32 C31 C36 N11 27(3) .
C32 C31 C36 N12 -156(2) .
C33 N9 C29 C30 -8(4) .
C34 N10 C35 N11 -2(3) .
C34 N10 C35 C26 -177.4(16) .
C34 N12 C36 N11 -2(3) .
C34 N12 C36 C31 -178.1(16) .
C34 C21 C22 C23 -161(3) .
C35 N10 C34 N12 4(3) .
C35 N10 C34 C21 178.8(17) .
C35 N11 C36 N12 3(3) .
C35 N11 C36 C31 179.3(16) .
C35 C26 C27 C28 177(2) .
C36 N11 C35 N10 -1(3) .
C36 N11 C35 C26 174.2(16) .
C36 N12 C34 N10 -2(3) .
C36 N12 C34 C21 -176.9(18) .
C36 C31 C32 C33 -178.9(19) .
C37 N13 C41 C40 -3(3) .
C37 C38 C39 C40 -4(3) .
C37 C38 C39 C52 174.7(19) .
C38 C39 C40 C41 6(3) .
C38 C39 C52 N16 15(3) .
C38 C39 C52 N18 -159.7(17) .
C39 C40 C41 N13 -3(3) .
C40 C39 C52 N16 -166.2(18) .
C40 C39 C52 N18 19(3) .
C41 N13 C37 C38 5(3) .
C42 N14 C46 C45 -2(3) .
C42 C43 C44 C45 -1(3) .
C42 C43 C44 C53 -177.8(17) .
C43 C44 C45 C46 3(3) .
C43 C44 C53 N16 178.0(15) .
C43 C44 C53 N17 -7(2) .
C44 C45 C46 N14 -1(4) .
C45 C44 C53 N16 2(2) .
C45 C44 C53 N17 176.5(17) .
C46 N14 C42 C43 4(3) .
C47 N15 C51 C50 3(3) .
C47 C48 C49 C50 -6(3) .
C47 C48 C49 C54 179.3(18) .
C48 C49 C50 C51 7(3) .
C48 C49 C54 N17 171.0(17) .
C48 C49 C54 N18 -12(2) .
C49 C50 C51 N15 -6(3) .
C50 C49 C54 N17 -3(2) .
C50 C49 C54 N18 173.5(16) .
C51 N15 C47 C48 -1(3) .
C52 N16 C53 N17 2(2) .
C52 N16 C53 C44 176.6(14) .
C52 N18 C54 N17 -6(2) .
C52 N18 C54 C49 178.2(14) .
C52 C39 C40 C41 -172.6(16) .
C53 N16 C52 N18 -1(2) .
C53 N16 C52 C39 -174.9(15) .
C53 N17 C54 N18 7(2) .
C53 N17 C54 C49 -176.8(13) .
C53 C44 C45 C46 179.1(19) .
C54 N17 C53 N16 -5(2) .
C54 N17 C53 C44 -179.4(14) .
C54 N18 C52 N16 2(2) .
C54 N18 C52 C39 176.4(15) .
C54 C49 C50 C51 -178.8(17) .
C55 N19 C59 C58 -15(3) .
C55 C56 C57 C58 12(3) .
C55 C56 C57 C70 174.1(16) .
C56 C57 C58 C59 -15(3) .
C56 C57 C70 N22 -9(2) .
C56 C57 C70 N24 165.4(17) .
C57 C58 C59 N19 17(3) .
C58 C57 C70 N22 154.3(17) .
C58 C57 C70 N24 -31(2) .
C59 N19 C55 C56 12(3) .
C60 N20 C64 C63 7(4) .
C60 C61 C62 C63 2(5) .
C60 C61 C62 C71 -175(3) .
C61 C62 C63 C64 -1(3) .
C61 C62 C71 N22 168(3) .
C61 C62 C71 N23 -19(3) .
C62 C63 C64 N20 -4(3) .
C63 C62 C71 N22 -8(3) .
C63 C62 C71 N23 164.6(18) .
C64 N20 C60 C61 -6(5) .
C65 N21 C69 C68 28(4) .
C65 C66 C67 C68 9(5) .
C65 C66 C67 C72 -172(2) .
C66 C67 C68 C69 18(4) .
C66 C67 C72 N23 178(2) .
C66 C67 C72 N24 1(3) .
C67 C68 C69 N21 -38(4) .
C68 C67 C72 N23 -3(3) .
C68 C67 C72 N24 -180(2) .
C69 N21 C65 C66 -3(4) .
C70 N22 C71 N23 3(3) .
C70 N22 C71 C62 175.5(16) .
C70 N24 C72 N23 2(3) .
C70 N24 C72 C67 178.9(17) .
C70 C57 C58 C59 -180(2) .
C71 N22 C70 N24 -2(3) .
C71 N22 C70 C57 172.0(15) .
C71 N23 C72 N24 -1(3) .
C71 N23 C72 C67 -177.9(16) .
C71 C62 C63 C64 175.6(17) .
C72 N23 C71 N22 -2(3) .
C72 N23 C71 C62 -174.3(17) .
C72 N24 C70 N22 0(3) .
C72 N24 C70 C57 -174.0(15) .
C72 C67 C68 C69 -162(2) .
O1 O2 C82 O3 -73(2) .
O1 O2 C82 C81 51(2) .
O1 O2 C82 C83 171.2(18) .
O1 C76 C77 C78 169(2) .
O1 C76 C77 C86 -65(2) .
O1 C76 C84 O3 -48(3) .
O1 C76 C84 O4 76(2) .
O2 O1 C76 C75 -106(2) .
O2 O1 C76 C77 133(2) .
O2 O1 C76 C84 10(3) .
O4 C85 C86 C77 42(3) .
O4 C85 C86 C87 175(2) .
O5 C85 C86 C77 -148(2) .
O5 C85 C86 C87 -16(3) .
C73 C74 C75 C76 177(3) .
C73 C74 C75 C80 -48(4) .
C73 C74 C79 C78 -179(3) .
C74 C75 C76 O1 -162(2) .
C74 C75 C76 C77 -41(3) .
C74 C75 C76 C84 79(2) .
C74 C75 C80 C81 -164(2) .
C75 C74 C79 C78 -51(4) .
C75 C76 C77 C78 50(3) .
C75 C76 C77 C86 176(2) .
C75 C76 C84 O3 69(2) .
C75 C76 C84 O4 -167.6(17) .
C75 C80 C81 C82 53(3) .
C76 O1 O2 C82 48(2) .
C76 C75 C80 C81 -29(3) .
C76 C77 C78 C79 -56(3) .
C76 C77 C86 C85 -57(2) .
C76 C77 C86 C87 173(2) .
C77 C76 C84 O3 -170.2(19) .
C77 C76 C84 O4 -47(2) .
C77 C78 C79 C74 57(4) .
C78 C77 C86 C85 72(3) .
C78 C77 C86 C87 -58(3) .
C79 C74 C75 C76 45(3) .
C79 C74 C75 C80 179(3) .
C80 C75 C76 O1 64(3) .
C80 C75 C76 C77 -175(2) .
C80 C75 C76 C84 -55(3) .
C80 C81 C82 O2 -97(3) .
C80 C81 C82 O3 24(3) .
C80 C81 C82 C83 146(2) .
C82 O3 C84 O4 -104(2) .
C82 O3 C84 C76 23(3) .
C84 O3 C82 O2 36(3) .
C84 O3 C82 C81 -89(2) .
C84 O3 C82 C83 149(2) .
C84 O4 C85 O5 162.2(18) .
C84 O4 C85 C86 -28(3) .
C84 C76 C77 C78 -68(3) .
C84 C76 C77 C86 59(2) .
C85 O4 C84 O3 159.7(16) .
C85 O4 C84 C76 31(2) .
C86 C77 C78 C79 -179(2) .
C88 O6 C89 C92 64(4) .
C88 O6 C89 C90 -170(3) .
C88 O6 C89 C91 -70(4) .
